data_4515961
loop_
_publ_author_name
'Liu, Rui'
'Ran, Huijuan'
'Zhao, Zhen'
'Yang, Xueli'
'Zhang, Jiali'
'Chen, Lijuan'
'Sun, Huaming'
'Hu, Jian-Yong'

_publ_section_title
;
 Synthesis and Optical Properties of Donor-Acceptor-Type
 1,3,5,9-Tetraarylpyrenes: Controlling Intramolecular Charge-Transfer
 Pathways by the Change of \p-Conjugation Directions for Emission Color
 Modulations.
;
_journal_issue 5
_journal_name_full 'ACS omega'
_journal_page_first 5866
_journal_page_last 5875
_journal_paper_doi 10.1021/acsomega.8b00583
_journal_volume 3
_journal_year 2018
_chemical_formula_moiety 'C46 H38 O2'
_chemical_formula_sum 'C46 H38 O2'
_chemical_formula_weight 622.76
_space_group_crystal_system triclinic
_space_group_IT_number 2
_space_group_name_Hall '-P 1'
_space_group_name_H-M_alt 'P -1'
_atom_sites_solution_hydrogens geom
_atom_sites_solution_primary dual
_audit_creation_date 2018-04-28
_audit_creation_method
;
Olex2 1.2
(compiled 2018.04.26 svn.r3504 for OlexSys, GUI svn.r5492)
;
_cell_angle_alpha 99.883(6)
_cell_angle_beta 90.591(6)
_cell_angle_gamma 94.939(6)
_cell_formula_units_Z 8
_cell_length_a 11.561(2)
_cell_length_b 20.663(4)
_cell_length_c 28.603(5)
_cell_measurement_reflns_used 9903
_cell_measurement_temperature 153
_cell_measurement_theta_max 68.194
_cell_measurement_theta_min 2.898
_cell_volume 6704(2)
_computing_cell_refinement 'SAINT V8.38A (?, 2016)'
_computing_data_reduction 'SAINT V8.38A (?, 2016)'
_computing_molecular_graphics 'Olex2 (Dolomanov et al., 2009)'
_computing_publication_material 'Olex2 (Dolomanov et al., 2009)'
_computing_structure_refinement 'ShelXL (Sheldrick, 2015)'
_computing_structure_solution 'XT (Sheldrick, 2015)'
_diffrn_ambient_temperature 153.03
_diffrn_measured_fraction_theta_full 0.991
_diffrn_measured_fraction_theta_max 0.985
_diffrn_measurement_device_type 'Bruker APEX-II CCD'
_diffrn_measurement_method '\f and \w scans'
_diffrn_radiation_type CuK\a
_diffrn_radiation_wavelength 1.54178
_diffrn_reflns_av_R_equivalents 0.0625
_diffrn_reflns_av_unetI/netI 0.0359
_diffrn_reflns_Laue_measured_fraction_full 0.991
_diffrn_reflns_Laue_measured_fraction_max 0.985
_diffrn_reflns_limit_h_max 13
_diffrn_reflns_limit_h_min -13
_diffrn_reflns_limit_k_max 24
_diffrn_reflns_limit_k_min -24
_diffrn_reflns_limit_l_max 34
_diffrn_reflns_limit_l_min -34
_diffrn_reflns_number 179936
_diffrn_reflns_point_group_measured_fraction_full 0.991
_diffrn_reflns_point_group_measured_fraction_max 0.985
_diffrn_reflns_theta_full 67.679
_diffrn_reflns_theta_max 68.459
_diffrn_reflns_theta_min 2.179
_diffrn_standards_number 0
_exptl_absorpt_coefficient_mu 0.569
_exptl_absorpt_correction_T_max 0.7130
_exptl_absorpt_correction_T_min 0.6291
_exptl_absorpt_correction_type multi-scan
_exptl_absorpt_process_details
'SADABS-2016/2 (Bruker,2016/2) was used for absorption correction. wR2(int) was 0.1455 before and 0.1085 after correction. The Ratio of minimum to maximum transmission is 0.8823. The \l/2 correction factor is Not present.'
_exptl_crystal_colour 'dull light colourless'
_exptl_crystal_colour_lustre dull
_exptl_crystal_colour_modifier light
_exptl_crystal_colour_primary colourless
_exptl_crystal_density_diffrn 1.234
_exptl_crystal_description block
_exptl_crystal_F_000 2640
_exptl_crystal_size_max 0.5
_exptl_crystal_size_mid 0.4
_exptl_crystal_size_min 0.3
_refine_diff_density_max 0.646
_refine_diff_density_min -0.402
_refine_diff_density_rms 0.047
_refine_ls_extinction_method none
_refine_ls_goodness_of_fit_ref 1.046
_refine_ls_hydrogen_treatment constr
_refine_ls_matrix_type full
_refine_ls_number_parameters 1854
_refine_ls_number_reflns 24274
_refine_ls_number_restraints 631
_refine_ls_restrained_S_all 1.048
_refine_ls_R_factor_all 0.0670
_refine_ls_R_factor_gt 0.0638
_refine_ls_shift/su_max 0.001
_refine_ls_shift/su_mean 0.000
_refine_ls_structure_factor_coef Fsqd
_refine_ls_weighting_details 'w=1/[\s^2^(Fo^2^)+(0.1118P)^2^+2.5018P] where P=(Fo^2^+2Fc^2^)/3'
_refine_ls_weighting_scheme calc
_refine_ls_wR_factor_gt 0.1875
_refine_ls_wR_factor_ref 0.1912
_reflns_Friedel_coverage 0.000
_reflns_number_gt 22207
_reflns_number_total 24274
_reflns_threshold_expression 'I > 2\s(I)'
_cod_data_source_file ao8b00583_si_002.cif
_cod_data_source_block s
_cod_database_code 4515961
_shelx_shelxl_version_number 2018/3
_shelx_space_group_comment
;
The symmetry employed for this shelxl refinement is uniquely defined
by the following loop, which should always be used as a source of
symmetry information in preference to the above space-group names.
They are only intended as comments.
;
_shelx_estimated_absorpt_t_max 0.848
_shelx_estimated_absorpt_t_min 0.764
_olex2_refinement_description
;
1. Fixed Uiso
 At 1.2 times of:
  All C(H) groups
 At 1.5 times of:
  All C(H,H,H) groups
2. Restrained distances
 C157-C155 = C155-C1B = C158-C155 = C155-C1C = C156-C155 = C155-C1A
 1.5 with sigma of 0.01
 C1B-C1C
 2.5 with sigma of 0.02
 C157-C158
 2.5 with sigma of 0.02
 C157-C156
 2.5 with sigma of 0.02
 C156-C158
 2.5 with sigma of 0.02
3. Rigid bond restraints
 C21A, C26A, C25A, C24A, C23A, C22A, O1A, C45A
 with sigma for 1-2 distances of 0.01 and sigma for 1-3 distances of 0.01
 O1, C21, C24, C22, C23, C25, C26, C45
 with sigma for 1-2 distances of 0.01 and sigma for 1-3 distances of 0.01
4. Uiso/Uaniso restraints and constraints
C21A \\sim C26A \\sim C25A \\sim C24A \\sim C23A \\sim C22A \\sim O1A \\sim
C45A: within 1.7A with sigma of 0.04 and sigma for terminal atoms of 0.08
O1 \\sim C21 \\sim C24 \\sim C22 \\sim C23 \\sim C25 \\sim C26 \\sim C45:
within 1.7A with sigma of 0.04 and sigma for terminal atoms of 0.08
C158 \\sim C155 \\sim C156 \\sim C157 \\sim C1A \\sim C1B \\sim C1C: within 2A
with sigma of 0.005 and sigma for terminal atoms of 0.01
Uanis(C45A) \\sim Ueq, Uanis(O2) \\sim Ueq, Uanis(C42) \\sim Ueq, Uanis(C46)
\\sim Ueq, Uanis(C43) \\sim Ueq, Uanis(C41) \\sim Ueq, Uanis(C44) \\sim Ueq,
Uanis(C40) \\sim Ueq, Uanis(C39) \\sim Ueq, Uanis(C16) \\sim Ueq, Uanis(C15)
\\sim Ueq, Uanis(C3) \\sim Ueq, Uanis(C14) \\sim Ueq, Uanis(C2) \\sim Ueq,
Uanis(C4) \\sim Ueq, Uanis(C1) \\sim Ueq, Uanis(C13) \\sim Ueq, Uanis(C7) \\sim
Ueq, Uanis(C5) \\sim Ueq, Uanis(C10) \\sim Ueq, Uanis(C33) \\sim Ueq,
Uanis(C12) \\sim Ueq, Uanis(C8) \\sim Ueq, Uanis(C6) \\sim Ueq, Uanis(C17)
\\sim Ueq, Uanis(C9) \\sim Ueq, Uanis(C11) \\sim Ueq, Uanis(C38) \\sim Ueq,
Uanis(C34) \\sim Ueq, Uanis(C21) \\sim Ueq, Uanis(C21A) \\sim Ueq, Uanis(C18)
\\sim Ueq, Uanis(C20) \\sim Ueq, Uanis(C19) \\sim Ueq, Uanis(C27) \\sim Ueq,
Uanis(C37) \\sim Ueq, Uanis(C35) \\sim Ueq, Uanis(C22) \\sim Ueq, Uanis(C26)
\\sim Ueq, Uanis(C26A) \\sim Ueq, Uanis(C22A) \\sim Ueq, Uanis(C32) \\sim Ueq,
Uanis(C28) \\sim Ueq, Uanis(C36) \\sim Ueq, Uanis(C23) \\sim Ueq, Uanis(C25)
\\sim Ueq, Uanis(C25A) \\sim Ueq, Uanis(C23A) \\sim Ueq, Uanis(C31) \\sim Ueq,
Uanis(C29) \\sim Ueq, Uanis(C24) \\sim Ueq, Uanis(C24A) \\sim Ueq, Uanis(C30)
\\sim Ueq, Uanis(O1) \\sim Ueq, Uanis(O1A) \\sim Ueq, Uanis(C45) \\sim Ueq:
with sigma of 0.1 and sigma for terminal atoms of 0.2
Uanis(C158) \\sim Ueq, Uanis(C155) \\sim Ueq, Uanis(C156) \\sim Ueq,
Uanis(C157) \\sim Ueq, Uanis(C1A) \\sim Ueq, Uanis(C1B) \\sim Ueq, Uanis(C1C)
\\sim Ueq: with sigma of 0.005 and sigma for terminal atoms of 0.01
Uanis(C45A) \\sim Ueq, Uanis(O1A) \\sim Ueq, Uanis(C24A) \\sim Ueq, Uanis(C25A)
\\sim Ueq, Uanis(C23A) \\sim Ueq, Uanis(C22A) \\sim Ueq, Uanis(C26A) \\sim Ueq:
with sigma of 0.01 and sigma for terminal atoms of 0.02
Uanis(C45A) \\sim Ueq: with sigma of 0.001 and sigma for terminal atoms of 0.002
Uanis(O1A) \\sim Ueq, Uanis(C45A) \\sim Ueq: with sigma of 0.005 and sigma for
terminal atoms of 0.01
5. Rigid body (RIGU) restrains
 C158, C155, C156, C157, C1A, C1B, C1C
 with sigma for 1-2 distances of 0.005 and sigma for 1-3 distances of 0.005
6. Same fragment restrains
{O1A, C21A, C24A, C22A, C23A, C25A, C26A, C45A} sigma for 1-2: 0.02, 1-3: 0.04
as
{O1, C21, C24, C22, C23, C25, C26, C45}
7. Others
 Sof(O1A)=Sof(C21A)=Sof(C24A)=Sof(C22A)=Sof(H22A)=Sof(C23A)=Sof(H23A)=
 Sof(C25A)=Sof(H25A)=Sof(C26A)=Sof(H26A)=Sof(C45A)=Sof(H45D)=Sof(H45E)=
 Sof(H45F)=1-FVAR(1)
 Sof(O1)=Sof(C21)=Sof(C24)=Sof(C22)=Sof(H22)=Sof(C23)=Sof(H23)=Sof(C25)=
 Sof(H25)=Sof(C26)=Sof(H26)=Sof(C45)=Sof(H45A)=Sof(H45B)=Sof(H45C)=FVAR(1)
 Sof(C1A)=Sof(H1AA)=Sof(H1AB)=Sof(H1AC)=Sof(C1B)=Sof(H1BA)=Sof(H1BB)=Sof(H1BC)=
 Sof(C1C)=Sof(H1CA)=Sof(H1CB)=Sof(H1CC)=1-FVAR(2)
 Sof(C158)=Sof(H15A)=Sof(H15B)=Sof(H15C)=Sof(C156)=Sof(H15D)=Sof(H15E)=
 Sof(H15F)=Sof(C157)=Sof(H15G)=Sof(H15H)=Sof(H15I)=FVAR(2)
8.a Aromatic/amide H refined with riding coordinates:
 C22(H22), C23(H23), C25(H25), C26(H26), C55(H55), C15(H15), C50(H50),
 C61(H61), C9(H9), C58(H58), C4(H4), C52(H52), C132(H132), C104(H104), C40(H40),
  C12(H12), C80(H80), C44(H44), C6(H6), C136(H136), C178(H178), C107(H107),
 C182(H182), C32(H32), C71(H71), C72(H72), C150(H150), C68(H68), C28(H28),
 C69(H69), C96(H96), C135(H135), C181(H181), C101(H101), C133(H133), C147(H147),
  C78(H78), C142(H142), C84(H84), C43(H43), C41(H41), C179(H179), C153(H153),
 C38(H38), C74(H74), C98(H98), C120(H120), C126(H126), C166(H166), C117(H117),
 C118(H118), C86(H86), C130(H130), C127(H127), C164(H164), C163(H163), C37(H37),
  C34(H34), C89(H89), C114(H114), C115(H115), C121(H121), C124(H124),
 C144(H144), C90(H90), C36(H36), C170(H170), C76(H76), C161(H161), C29(H29),
 C122(H122), C128(H128), C160(H160), C77(H77), C129(H129), C167(H167), C81(H81),
  C31(H31), C75(H75), C123(H123), C176(H176), C83(H83), C87(H87), C168(H168),
 C169(H169), C82(H82), C172(H172), C30(H30), C175(H175), C35(H35), C174(H174),
 C173(H173), C22A(H22A), C23A(H23A), C25A(H25A), C26A(H26A)
8.b Idealised Me refined as rotating group:
 C45(H45A,H45B,H45C), C184(H18D,H18E,H18F), C65(H65A,H65B,H65C), C18(H18A,H18B,
 H18C), C46(H46A,H46B,H46C), C138(H13A,H13B,H13C), C91(H91A,H91B,H91C),
 C66(H66A,H66B,H66C), C183(H18G,H18H,H18I), C137(H13D,H13E,H13F), C158(H15A,
 H15B,H15C), C20(H20A,H20B,H20C), C64(H64A,H64B,H64C), C19(H19A,H19B,H19C),
 C111(H11A,H11B,H11C), C112(H11D,H11E,H11F), C92(H92A,H92B,H92C), C156(H15D,
 H15E,H15F), C157(H15G,H15H,H15I), C110(H11G,H11H,H11I), C45A(H45D,H45E,H45F),
 C1A(H1AA,H1AB,H1AC), C1B(H1BA,H1BB,H1BC), C1C(H1CA,H1CB,H1CC)
;
_olex2_submission_special_instructions 'No special instructions were received'

loop_
_space_group_symop_operation_xyz
'x, y, z'
'-x, -y, -z'

loop_
_atom_site_label
_atom_site_type_symbol
_atom_site_fract_x
_atom_site_fract_y
_atom_site_fract_z
_atom_site_U_iso_or_equiv
_atom_site_adp_type
_atom_site_occupancy
_atom_site_site_symmetry_order
_atom_site_calc_flag
_atom_site_refinement_flags_posn
_atom_site_refinement_flags_adp
_atom_site_refinement_flags_occupancy
_atom_site_disorder_assembly
_atom_site_disorder_group
O4 O 0.30537(10) -0.35503(6) 0.41541(4) 0.0399(3) Uani 1 1 d . . . . .
O2 O 1.04305(10) 0.86185(6) 0.39717(4) 0.0419(3) Uani 1 1 d . U . . .
O6 O 0.19187(10) 0.86891(6) 0.08839(4) 0.0396(3) Uani 1 1 d . . . . .
O5 O -0.15774(12) 0.30601(6) 0.33289(4) 0.0440(3) Uani 1 1 d . . . . .
O7 O -0.55595(11) -0.36627(6) 0.10499(5) 0.0440(3) Uani 1 1 d . . . . .
O3 O 0.64813(12) 0.20336(6) 0.16572(4) 0.0456(3) Uani 1 1 d . . . . .
O8 O 0.30681(13) 0.18650(7) 0.31577(5) 0.0584(4) Uani 1 1 d . . . . .
O1 O 0.13854(18) 0.31723(10) 0.20098(7) 0.0379(4) Uani 0.736(3) 1 d D U P A 1
C21 C 0.3986(4) 0.4118(4) 0.2970(2) 0.0285(12) Uani 0.736(3) 1 d D U P A 1
C24 C 0.2255(2) 0.34435(15) 0.23245(10) 0.0287(5) Uani 0.736(3) 1 d D U P A 1
C22 C 0.31190(19) 0.44379(11) 0.28105(8) 0.0317(5) Uani 0.736(3) 1 d D U P A 1
H22 H 0.310360 0.489730 0.292228 0.038 Uiso 0.736(3) 1 calc R . P A 1
C23 C 0.22636(19) 0.41192(12) 0.24927(8) 0.0332(5) Uani 0.736(3) 1 d D U P A 1
H23 H 0.167779 0.436056 0.238782 0.040 Uiso 0.736(3) 1 calc R . P A 1
C25 C 0.31054(19) 0.30965(10) 0.24835(8) 0.0355(5) Uani 0.736(3) 1 d D U P A 1
H25 H 0.310711 0.263589 0.237350 0.043 Uiso 0.736(3) 1 calc R . P A 1
C26 C 0.39561(18) 0.34251(10) 0.28048(7) 0.0331(5) Uani 0.736(3) 1 d D U P A 1
H26 H 0.453112 0.318328 0.291707 0.040 Uiso 0.736(3) 1 calc R . P A 1
C45 C 0.1272(3) 0.24789(11) 0.18849(10) 0.0521(7) Uani 0.736(3) 1 d D U P A 1
H45A H 0.191954 0.233628 0.168581 0.078 Uiso 0.736(3) 1 calc GR . P A 1
H45B H 0.053694 0.233586 0.170879 0.078 Uiso 0.736(3) 1 calc GR . P A 1
H45C H 0.128143 0.228266 0.217331 0.078 Uiso 0.736(3) 1 calc GR . P A 1
C1 C 0.64723(13) 0.49931(7) 0.40971(5) 0.0288(3) Uani 1 1 d . U . . .
C47 C -0.15914(13) -0.00380(7) 0.09278(5) 0.0279(3) Uani 1 1 d . . . . .
C60 C -0.08744(13) 0.05534(7) 0.09045(5) 0.0289(3) Uani 1 1 d . . . . .
C14 C 0.72348(13) 0.52860(7) 0.44836(5) 0.0290(3) Uani 1 1 d . U . . .
C55 C -0.30488(13) -0.09299(8) 0.05867(5) 0.0311(3) Uani 1 1 d . . . . .
H55 H -0.356499 -0.112985 0.033206 0.037 Uiso 1 1 calc R . . . .
C2 C 0.63654(13) 0.53052(7) 0.36916(5) 0.0286(3) Uani 1 1 d . U . . .
C39 C 0.85269(14) 0.68375(8) 0.40499(5) 0.0307(3) Uani 1 1 d . U . . .
C15 C 0.78886(13) 0.59001(8) 0.44478(5) 0.0304(3) Uani 1 1 d . U . . .
H15 H 0.839518 0.610398 0.470460 0.036 Uiso 1 1 calc R . . . .
C67 C -0.36984(14) -0.18625(8) 0.09913(5) 0.0312(3) Uani 1 1 d . . . . .
C56 C -0.23594(13) -0.03299(7) 0.05424(5) 0.0292(3) Uani 1 1 d . . . . .
C10 C 0.58135(13) 0.43786(8) 0.41083(5) 0.0296(3) Uani 1 1 d . U . . .
C54 C -0.29949(13) -0.12240(8) 0.09767(5) 0.0306(3) Uani 1 1 d . . . . .
C62 C -0.00160(13) 0.05329(7) 0.16902(5) 0.0301(3) Uani 1 1 d . . . . .
C50 C -0.07425(13) -0.03489(8) 0.21365(5) 0.0306(3) Uani 1 1 d . . . . .
H50 H -0.020089 -0.016650 0.238637 0.037 Uiso 1 1 calc R . . . .
C57 C -0.24136(13) -0.00255(8) 0.01374(5) 0.0304(3) Uani 1 1 d . . . . .
C16 C 0.78138(13) 0.62021(7) 0.40625(5) 0.0305(3) Uani 1 1 d . U . . .
C48 C -0.15322(13) -0.03341(7) 0.13429(5) 0.0284(3) Uani 1 1 d . . . . .
C61 C -0.00740(13) 0.08073(7) 0.12903(5) 0.0303(3) Uani 1 1 d . . . . .
H61 H 0.044044 0.118393 0.126711 0.036 Uiso 1 1 calc R . . . .
C51 C -0.14804(13) -0.09004(8) 0.21866(5) 0.0303(3) Uani 1 1 d . . . . .
C79 C -0.02972(13) 0.14943(8) 0.04558(5) 0.0316(3) Uani 1 1 d . . . . .
C9 C 0.50099(13) 0.41236(8) 0.37256(5) 0.0313(3) Uani 1 1 d . U . . .
H9 H 0.454113 0.372711 0.374019 0.038 Uiso 1 1 calc R . . . .
C8 C 0.48808(13) 0.44199(8) 0.33403(5) 0.0308(3) Uani 1 1 d . U . . .
C33 C 0.80573(13) 0.52375(8) 0.53137(5) 0.0309(3) Uani 1 1 d . U . . .
C13 C 0.73272(13) 0.49644(8) 0.48785(5) 0.0308(3) Uani 1 1 d . U . . .
C7 C 0.55970(13) 0.50221(7) 0.33042(5) 0.0296(3) Uani 1 1 d . U . . .
C58 C -0.17412(14) 0.05669(8) 0.01321(5) 0.0319(3) Uani 1 1 d . . . . .
H58 H -0.180562 0.077774 -0.013598 0.038 Uiso 1 1 calc R . . . .
C94 C 0.60626(14) -0.01315(8) 0.36885(5) 0.0331(3) Uani 1 1 d . . . . .
C27 C 0.53199(13) 0.34032(8) 0.45287(5) 0.0320(3) Uani 1 1 d . U . . .
C4 C 0.69958(14) 0.61739(8) 0.32429(5) 0.0326(3) Uani 1 1 d . U . . .
H4 H 0.746816 0.656745 0.322330 0.039 Uiso 1 1 calc R . . . .
C53 C -0.22404(13) -0.09247(7) 0.13791(5) 0.0291(3) Uani 1 1 d . . . . .
C73 C -0.31470(13) -0.03032(8) -0.02957(5) 0.0317(3) Uani 1 1 d . . . . .
C5 C 0.62759(14) 0.58852(8) 0.28545(5) 0.0321(3) Uani 1 1 d . U . . .
C49 C -0.07685(13) -0.00529(7) 0.17317(5) 0.0286(3) Uani 1 1 d . . . . .
C93 C 0.67945(14) 0.01650(8) 0.40889(5) 0.0328(3) Uani 1 1 d . . . . .
C177 C 0.01236(14) 0.68569(8) 0.09222(6) 0.0345(3) Uani 1 1 d . . . . .
C11 C 0.59527(13) 0.40562(8) 0.44999(5) 0.0308(3) Uani 1 1 d . U . . .
C52 C -0.22114(14) -0.11851(8) 0.18008(5) 0.0323(3) Uani 1 1 d . . . . .
H52 H -0.270691 -0.156883 0.182463 0.039 Uiso 1 1 calc R . . . .
C132 C 0.40927(14) -0.18223(8) 0.44636(6) 0.0357(3) Uani 1 1 d . . . . .
H132 H 0.397211 -0.146286 0.470838 0.043 Uiso 1 1 calc R . . . .
C104 C 0.82275(15) 0.07479(8) 0.48634(6) 0.0356(3) Uani 1 1 d . . . . .
H104 H 0.874036 0.093763 0.512170 0.043 Uiso 1 1 calc R . . . .
C140 C -0.10935(14) 0.52481(8) 0.13200(6) 0.0354(3) Uani 1 1 d . . . . .
C40 C 0.97256(14) 0.68725(8) 0.40684(6) 0.0342(3) Uani 1 1 d . U . . .
H40 H 1.009957 0.648929 0.409825 0.041 Uiso 1 1 calc R . . . .
C12 C 0.66983(14) 0.43553(8) 0.48742(5) 0.0323(3) Uani 1 1 d . U . . .
H12 H 0.678327 0.413671 0.513725 0.039 Uiso 1 1 calc R . . . .
C59 C -0.09816(13) 0.08616(8) 0.05018(5) 0.0299(3) Uani 1 1 d . . . . .
C85 C 0.07985(14) 0.08463(7) 0.20887(6) 0.0330(3) Uani 1 1 d . . . . .
C3 C 0.70505(13) 0.59064(8) 0.36614(5) 0.0303(3) Uani 1 1 d . U . . .
C80 C 0.04081(15) 0.15294(9) 0.00681(6) 0.0386(4) Uani 1 1 d . . . . .
H80 H 0.044960 0.114946 -0.016892 0.046 Uiso 1 1 calc R . . . .
C119 C 0.87585(15) 0.17559(8) 0.45181(5) 0.0344(3) Uani 1 1 d . . . . .
C44 C 0.79977(14) 0.74131(8) 0.40245(6) 0.0344(3) Uani 1 1 d . U . . .
H44 H 0.717429 0.740069 0.401764 0.041 Uiso 1 1 calc R . . . .
C125 C 0.76543(15) -0.01233(8) 0.53351(5) 0.0344(3) Uani 1 1 d . . . . .
C6 C 0.55696(14) 0.53172(8) 0.28974(5) 0.0321(3) Uani 1 1 d . U . . .
H6 H 0.505106 0.512287 0.264211 0.038 Uiso 1 1 calc R . . . .
C95 C 0.53817(14) -0.07387(8) 0.36918(6) 0.0330(3) Uani 1 1 d . . . . .
C105 C 0.75817(15) 0.01489(8) 0.48848(6) 0.0352(3) Uani 1 1 d . . . . .
C136 C 0.50298(14) -0.22676(8) 0.37551(6) 0.0363(4) Uani 1 1 d . . . . .
H136 H 0.554935 -0.221167 0.350706 0.044 Uiso 1 1 calc R . . . .
C113 C 0.66282(14) 0.11264(8) 0.28511(6) 0.0347(3) Uani 1 1 d . . . . .
C178 C -0.00842(14) 0.73984(9) 0.12637(6) 0.0369(4) Uani 1 1 d . . . . .
H178 H -0.062284 0.734007 0.150481 0.044 Uiso 1 1 calc R . . . .
C107 C 0.61980(14) -0.07800(8) 0.44750(6) 0.0343(3) Uani 1 1 d . . . . .
H107 H 0.625553 -0.100319 0.473717 0.041 Uiso 1 1 calc R . . . .
C97 C 0.45259(15) -0.06855(9) 0.29117(6) 0.0370(4) Uani 1 1 d . . . . .
C182 C 0.09231(15) 0.69551(9) 0.05737(6) 0.0379(4) Uani 1 1 d . . . . .
H182 H 0.107267 0.659517 0.033400 0.045 Uiso 1 1 calc R . . . .
C32 C 0.45731(14) 0.33396(9) 0.49002(6) 0.0384(4) Uani 1 1 d . U . . .
H32 H 0.446233 0.371363 0.513408 0.046 Uiso 1 1 calc R . . . .
C71 C -0.55544(14) -0.24923(8) 0.10250(6) 0.0378(4) Uani 1 1 d . . . . .
H71 H -0.637674 -0.250684 0.103870 0.045 Uiso 1 1 calc R . . . .
C159 C -0.17275(15) 0.39772(8) 0.21412(6) 0.0364(4) Uani 1 1 d . . . . .
C116 C 0.65242(15) 0.17649(9) 0.20612(6) 0.0372(4) Uani 1 1 d . . . . .
C131 C 0.48581(14) -0.17261(8) 0.41032(5) 0.0327(3) Uani 1 1 d . . . . .
C146 C -0.17349(15) 0.43126(8) 0.17181(6) 0.0377(4) Uani 1 1 d . . . . .
C103 C 0.81509(14) 0.10782(8) 0.44795(6) 0.0340(3) Uani 1 1 d . . . . .
C99 C 0.59744(14) 0.01816(8) 0.32832(6) 0.0339(3) Uani 1 1 d . . . . .
C63 C -0.14522(14) -0.11923(8) 0.26493(5) 0.0339(3) Uani 1 1 d . . . . .
C72 C -0.48972(14) -0.18985(8) 0.10017(6) 0.0353(3) Uani 1 1 d . . . . .
H72 H -0.528191 -0.151240 0.099299 0.042 Uiso 1 1 calc R . . . .
C162 C -0.16341(15) 0.33289(9) 0.29254(6) 0.0379(4) Uani 1 1 d . . . . .
C150 C -0.30625(17) 0.43318(9) 0.00968(6) 0.0416(4) Uani 1 1 d . . . . .
H150 H -0.353292 0.413348 -0.017268 0.050 Uiso 1 1 calc R . . . .
C17 C 0.62453(14) 0.61875(8) 0.23960(6) 0.0352(3) Uani 1 1 d . U . . .
C102 C 0.74381(14) 0.07830(8) 0.40817(6) 0.0338(3) Uani 1 1 d . . . . .
C108 C 0.54976(14) -0.10679(8) 0.40969(6) 0.0330(3) Uani 1 1 d . . . . .
C68 C -0.31554(15) -0.24398(8) 0.09891(6) 0.0357(3) Uani 1 1 d . . . . .
H68 H -0.233256 -0.242556 0.097927 0.043 Uiso 1 1 calc R . . . .
C100 C 0.66758(14) 0.07967(8) 0.32764(6) 0.0351(3) Uani 1 1 d . . . . .
C139 C -0.17585(15) 0.49405(8) 0.09027(6) 0.0356(4) Uani 1 1 d . . . . .
C28 C 0.54865(14) 0.28450(8) 0.41941(6) 0.0364(4) Uani 1 1 d . U . . .
H28 H 0.599031 0.288141 0.393782 0.044 Uiso 1 1 calc R . . . .
C69 C -0.37984(15) -0.30338(8) 0.10012(6) 0.0380(4) Uani 1 1 d . . . . .
H69 H -0.341806 -0.342543 0.099122 0.046 Uiso 1 1 calc R . . . .
C96 C 0.46216(14) -0.09936(8) 0.33054(6) 0.0355(3) Uani 1 1 d . . . . .
H96 H 0.415314 -0.139254 0.331273 0.043 Uiso 1 1 calc R . . . .
C165 C -0.35747(16) 0.33140(8) 0.04327(5) 0.0377(4) Uani 1 1 d . . . . .
C135 C 0.44594(14) -0.28901(8) 0.37607(6) 0.0364(4) Uani 1 1 d . . . . .
H135 H 0.459824 -0.325435 0.352279 0.044 Uiso 1 1 calc R . . . .
C181 C 0.15034(15) 0.75714(9) 0.05723(6) 0.0394(4) Uani 1 1 d . . . . .
H181 H 0.205285 0.762847 0.033478 0.047 Uiso 1 1 calc R . . . .
C101 C 0.73561(14) 0.10729(8) 0.36612(6) 0.0350(3) Uani 1 1 d . . . . .
H101 H 0.780112 0.147892 0.365215 0.042 Uiso 1 1 calc R . . . .
C149 C -0.30136(15) 0.40009(8) 0.04807(6) 0.0377(4) Uani 1 1 d . . . . .
C154 C -0.05046(14) 0.61921(8) 0.09210(6) 0.0361(4) Uani 1 1 d . . . . .
C133 C 0.35050(14) -0.24344(9) 0.44704(6) 0.0376(4) Uani 1 1 d . . . . .
H133 H 0.297660 -0.248934 0.471562 0.045 Uiso 1 1 calc R . . . .
C106 C 0.68543(14) -0.01511(8) 0.44929(5) 0.0334(3) Uani 1 1 d . . . . .
C147 C -0.23440(15) 0.40254(8) 0.13173(6) 0.0371(4) Uani 1 1 d . . . . .
H147 H -0.277384 0.361198 0.131593 0.045 Uiso 1 1 calc R . . . .
C180 C 0.12854(14) 0.81040(8) 0.09156(6) 0.0338(3) Uani 1 1 d . . . . .
C134 C 0.36871(13) -0.29681(8) 0.41190(6) 0.0325(3) Uani 1 1 d . . . . .
C141 C -0.04323(14) 0.58678(8) 0.13302(6) 0.0354(3) Uani 1 1 d . . . . .
C78 C -0.39853(15) 0.00584(9) -0.04525(6) 0.0389(4) Uani 1 1 d . . . . .
H78 H -0.413211 0.047100 -0.026979 0.047 Uiso 1 1 calc R . . . .
C70 C -0.50002(15) -0.30564(8) 0.10278(5) 0.0352(4) Uani 1 1 d . . . . .
C142 C 0.02674(14) 0.61298(9) 0.17334(6) 0.0376(4) Uani 1 1 d . . . . .
H142 H 0.073109 0.653289 0.173521 0.045 Uiso 1 1 calc R . . . .
C84 C -0.03739(16) 0.20635(8) 0.07905(6) 0.0393(4) Uani 1 1 d . . . . .
H84 H -0.086595 0.205183 0.105345 0.047 Uiso 1 1 calc R . . . .
C43 C 0.86529(15) 0.80017(8) 0.40092(6) 0.0364(4) Uani 1 1 d . U . . .
H43 H 0.827963 0.839147 0.400001 0.044 Uiso 1 1 calc R . . . .
C148 C -0.23739(15) 0.43128(8) 0.08946(6) 0.0374(4) Uani 1 1 d . . . . .
C41 C 1.03989(14) 0.74596(8) 0.40440(6) 0.0362(3) Uani 1 1 d . U . . .
H41 H 1.122250 0.747332 0.405255 0.043 Uiso 1 1 calc R . . . .
C179 C 0.04764(14) 0.80256(8) 0.12623(6) 0.0360(3) Uani 1 1 d . . . . .
H179 H 0.030756 0.839081 0.149383 0.043 Uiso 1 1 calc R . . . .
C153 C -0.11448(15) 0.58936(9) 0.05281(6) 0.0378(4) Uani 1 1 d . . . . .
H153 H -0.117449 0.611498 0.026386 0.045 Uiso 1 1 calc R . . . .
C38 C 0.89945(15) 0.49180(9) 0.54357(6) 0.0384(4) Uani 1 1 d . U . . .
H38 H 0.921618 0.454362 0.522570 0.046 Uiso 1 1 calc R . . . .
C151 C -0.24459(16) 0.49464(9) 0.00914(6) 0.0395(4) Uani 1 1 d . . . . .
C152 C -0.17780(15) 0.52558(8) 0.04977(6) 0.0373(4) Uani 1 1 d . . . . .
C143 C 0.03134(15) 0.58260(9) 0.21312(6) 0.0398(4) Uani 1 1 d . . . . .
C74 C -0.29595(15) -0.09078(9) -0.05679(6) 0.0404(4) Uani 1 1 d . . . . .
H74 H -0.239180 -0.116330 -0.046620 0.049 Uiso 1 1 calc R . . . .
C42 C 0.98570(14) 0.80219(8) 0.40071(5) 0.0343(3) Uani 1 1 d . U . . .
C98 C 0.52074(15) -0.00985(9) 0.29096(6) 0.0369(4) Uani 1 1 d . . . . .
H98 H 0.514872 0.011927 0.264472 0.044 Uiso 1 1 calc R . . . .
C171 C -0.25046(17) 0.52280(9) -0.03558(6) 0.0413(4) Uani 1 1 d . . . . .
C120 C 0.81210(15) 0.22826(8) 0.44724(6) 0.0365(4) Uani 1 1 d . . . . .
H120 H 0.731174 0.220408 0.440031 0.044 Uiso 1 1 calc R . . . .
C126 C 0.66632(16) -0.02413(8) 0.55931(6) 0.0387(4) Uani 1 1 d . . . . .
H126 H 0.592011 -0.018545 0.546886 0.046 Uiso 1 1 calc R . . . .
C166 C -0.29234(16) 0.28040(8) 0.05118(6) 0.0393(4) Uani 1 1 d . . . . .
H166 H -0.212920 0.290007 0.060785 0.047 Uiso 1 1 calc R . . . .
C117 C 0.69796(15) 0.11595(9) 0.20187(6) 0.0400(4) Uani 1 1 d . . . . .
H117 H 0.726518 0.096150 0.172287 0.048 Uiso 1 1 calc R . . . .
C118 C 0.70191(15) 0.08414(9) 0.24086(6) 0.0385(4) Uani 1 1 d . . . . .
H118 H 0.731767 0.042198 0.237363 0.046 Uiso 1 1 calc R . . . .
C145 C -0.10511(14) 0.49366(8) 0.17253(6) 0.0358(4) Uani 1 1 d . . . . .
C86 C 0.19840(16) 0.09074(9) 0.20349(6) 0.0422(4) Uani 1 1 d . . . . .
H86 H 0.229963 0.071834 0.174284 0.051 Uiso 1 1 calc R . . . .
C88 C 0.22888(17) 0.15202(9) 0.28244(7) 0.0464(4) Uani 1 1 d . . . . .
C130 C 0.87322(16) -0.02061(9) 0.55267(6) 0.0413(4) Uani 1 1 d . . . . .
H130 H 0.941432 -0.012574 0.535555 0.050 Uiso 1 1 calc R . . . .
C127 C 0.67588(18) -0.04407(9) 0.60320(6) 0.0441(4) Uani 1 1 d . . . . .
H127 H 0.607945 -0.052253 0.620445 0.053 Uiso 1 1 calc R . . . .
C164 C -0.13133(17) 0.33615(9) 0.21002(6) 0.0440(4) Uani 1 1 d . . . . .
H164 H -0.105621 0.315615 0.180113 0.053 Uiso 1 1 calc R . . . .
C163 C -0.12646(17) 0.30366(9) 0.24862(6) 0.0442(4) Uani 1 1 d . . . . .
H163 H -0.097786 0.261392 0.244883 0.053 Uiso 1 1 calc R . . . .
C37 C 0.96136(16) 0.51375(10) 0.58605(6) 0.0444(4) Uani 1 1 d . U . . .
H37 H 1.026515 0.491946 0.593413 0.053 Uiso 1 1 calc R . . . .
C34 C 0.77409(17) 0.57730(9) 0.56331(6) 0.0467(4) Uani 1 1 d . U . . .
H34 H 0.710781 0.600328 0.555643 0.056 Uiso 1 1 calc R . . . .
C89 C 0.10889(17) 0.14322(9) 0.29024(7) 0.0445(4) Uani 1 1 d . . . . .
H89 H 0.078361 0.159822 0.320192 0.053 Uiso 1 1 calc R . . . .
C114 C 0.61911(17) 0.17363(9) 0.28870(6) 0.0433(4) Uani 1 1 d . . . . .
H114 H 0.592381 0.194154 0.318427 0.052 Uiso 1 1 calc R . . . .
C115 C 0.61348(17) 0.20548(9) 0.24978(6) 0.0439(4) Uani 1 1 d . . . . .
H115 H 0.582874 0.247205 0.253112 0.053 Uiso 1 1 calc R . . . .
C121 C 0.86469(17) 0.29214(9) 0.45304(6) 0.0428(4) Uani 1 1 d . . . . .
H121 H 0.819658 0.327713 0.450281 0.051 Uiso 1 1 calc R . . . .
C124 C 0.99408(16) 0.18828(9) 0.46244(6) 0.0429(4) Uani 1 1 d . . . . .
H124 H 1.038870 0.153051 0.466375 0.051 Uiso 1 1 calc R . . . .
C144 C -0.03428(15) 0.52266(9) 0.21170(6) 0.0394(4) Uani 1 1 d . . . . .
H144 H -0.030861 0.500715 0.238208 0.047 Uiso 1 1 calc R . . . .
C90 C 0.03621(16) 0.10996(9) 0.25351(6) 0.0407(4) Uani 1 1 d . . . . .
H90 H -0.044857 0.104078 0.258497 0.049 Uiso 1 1 calc R . . . .
C184 C 0.15448(16) 0.92772(9) 0.11497(6) 0.0417(4) Uani 1 1 d . . . . .
H18D H 0.203606 0.965833 0.108079 0.063 Uiso 1 1 calc GR . . . .
H18E H 0.160477 0.926071 0.148944 0.063 Uiso 1 1 calc GR . . . .
H18F H 0.073574 0.931782 0.106223 0.063 Uiso 1 1 calc GR . . . .
C65 C -0.26611(16) -0.14885(10) 0.27543(6) 0.0476(4) Uani 1 1 d . . . . .
H65A H -0.321034 -0.114956 0.277489 0.071 Uiso 1 1 calc GR . . . .
H65B H -0.263239 -0.165080 0.305626 0.071 Uiso 1 1 calc GR . . . .
H65C H -0.291471 -0.185498 0.249887 0.071 Uiso 1 1 calc GR . . . .
C36 C 0.92908(18) 0.56662(10) 0.61738(7) 0.0493(5) Uani 1 1 d . U . . .
H36 H 0.971719 0.581716 0.646334 0.059 Uiso 1 1 calc R . . . .
C170 C -0.47346(17) 0.31579(9) 0.02902(6) 0.0463(4) Uani 1 1 d . . . . .
H170 H -0.519223 0.349631 0.022961 0.056 Uiso 1 1 calc R . . . .
C76 C -0.44122(16) -0.07725(10) -0.11418(6) 0.0480(4) Uani 1 1 d . . . . .
H76 H -0.483429 -0.092929 -0.143158 0.058 Uiso 1 1 calc R . . . .
C161 C -0.20829(16) 0.39349(9) 0.29710(6) 0.0434(4) Uani 1 1 d . . . . .
H161 H -0.236710 0.413131 0.326751 0.052 Uiso 1 1 calc R . . . .
C109 C 0.36741(16) -0.09706(9) 0.24955(6) 0.0446(4) Uani 1 1 d . . . . .
C29 C 0.49191(16) 0.22345(9) 0.42332(6) 0.0436(4) Uani 1 1 d . U . . .
H29 H 0.505063 0.185473 0.400815 0.052 Uiso 1 1 calc R . . . .
C122 C 0.98242(18) 0.30395(9) 0.46280(6) 0.0462(4) Uani 1 1 d . . . . .
H122 H 1.018683 0.347613 0.466372 0.055 Uiso 1 1 calc R . . . .
C18 C 0.74565(16) 0.64722(11) 0.22849(7) 0.0486(4) Uani 1 1 d . U . . .
H18A H 0.773494 0.682853 0.254360 0.073 Uiso 1 1 calc GR . . . .
H18B H 0.742056 0.664613 0.198772 0.073 Uiso 1 1 calc GR . . . .
H18C H 0.799016 0.612435 0.225236 0.073 Uiso 1 1 calc GR . . . .
C46 C 1.16053(16) 0.86180(9) 0.38278(7) 0.0460(4) Uani 1 1 d . U . . .
H46A H 1.165638 0.829223 0.353790 0.069 Uiso 1 1 calc GR . . . .
H46B H 1.208850 0.850479 0.408022 0.069 Uiso 1 1 calc GR . . . .
H46C H 1.188000 0.905682 0.376611 0.069 Uiso 1 1 calc GR . . . .
C128 C 0.78342(19) -0.05203(9) 0.62184(6) 0.0476(4) Uani 1 1 d . . . . .
H128 H 0.789501 -0.065369 0.651875 0.057 Uiso 1 1 calc R . . . .
C160 C -0.21182(16) 0.42565(9) 0.25834(6) 0.0423(4) Uani 1 1 d . . . . .
H160 H -0.241538 0.467637 0.262047 0.051 Uiso 1 1 calc R . . . .
C77 C -0.46114(16) -0.01763(10) -0.08733(6) 0.0452(4) Uani 1 1 d . . . . .
H77 H -0.518117 0.007693 -0.097611 0.054 Uiso 1 1 calc R . . . .
C129 C 0.88251(18) -0.04046(9) 0.59648(6) 0.0468(4) Uani 1 1 d . . . . .
H129 H 0.956637 -0.046104 0.609047 0.056 Uiso 1 1 calc R . . . .
C167 C -0.34174(17) 0.21585(9) 0.04524(6) 0.0429(4) Uani 1 1 d . . . . .
H167 H -0.296124 0.181626 0.050651 0.051 Uiso 1 1 calc R . . . .
C138 C 0.33773(17) -0.41322(9) 0.38625(6) 0.0438(4) Uani 1 1 d . . . . .
H13A H 0.288227 -0.451401 0.392805 0.066 Uiso 1 1 calc GR . . . .
H13B H 0.419094 -0.418986 0.393070 0.066 Uiso 1 1 calc GR . . . .
H13C H 0.328197 -0.409379 0.352782 0.066 Uiso 1 1 calc GR . . . .
C91 C -0.67319(17) -0.36781(10) 0.11974(7) 0.0497(5) Uani 1 1 d . . . . .
H91A H -0.722605 -0.356228 0.094941 0.075 Uiso 1 1 calc GR . . . .
H91B H -0.678647 -0.336058 0.149143 0.075 Uiso 1 1 calc GR . . . .
H91C H -0.699067 -0.412213 0.125310 0.075 Uiso 1 1 calc GR . . . .
C81 C 0.10521(16) 0.21139(10) 0.00239(7) 0.0472(4) Uani 1 1 d . . . . .
H81 H 0.153968 0.213011 -0.023998 0.057 Uiso 1 1 calc R . . . .
C31 C 0.39884(16) 0.27318(10) 0.49309(7) 0.0464(4) Uani 1 1 d . U . . .
H31 H 0.346543 0.269534 0.518100 0.056 Uiso 1 1 calc R . . . .
C75 C -0.35917(17) -0.11427(10) -0.09866(6) 0.0478(4) Uani 1 1 d . . . . .
H75 H -0.346074 -0.155923 -0.116738 0.057 Uiso 1 1 calc R . . . .
C123 C 1.04758(17) 0.25238(10) 0.46739(7) 0.0483(4) Uani 1 1 d . . . . .
H123 H 1.128772 0.260489 0.473910 0.058 Uiso 1 1 calc R . . . .
C176 C -0.15152(19) 0.53442(9) -0.06113(6) 0.0477(4) Uani 1 1 d . . . . .
H176 H -0.077623 0.527412 -0.049059 0.057 Uiso 1 1 calc R . . . .
C83 C 0.02650(18) 0.26485(9) 0.07420(7) 0.0494(5) Uani 1 1 d . . . . .
H83 H 0.020597 0.303483 0.097123 0.059 Uiso 1 1 calc R . . . .
C87 C 0.27282(16) 0.12405(10) 0.24000(7) 0.0475(4) Uani 1 1 d . . . . .
H87 H 0.354298 0.127462 0.235560 0.057 Uiso 1 1 calc R . . . .
C168 C -0.45672(18) 0.20135(9) 0.03151(6) 0.0465(4) Uani 1 1 d . . . . .
H168 H -0.490592 0.157137 0.027469 0.056 Uiso 1 1 calc R . . . .
C66 C -0.06222(18) -0.17324(10) 0.25921(7) 0.0485(4) Uani 1 1 d . . . . .
H66A H -0.089556 -0.208181 0.232801 0.073 Uiso 1 1 calc GR . . . .
H66B H -0.059243 -0.191667 0.288527 0.073 Uiso 1 1 calc GR . . . .
H66C H 0.015556 -0.154643 0.252633 0.073 Uiso 1 1 calc GR . . . .
C169 C -0.52289(19) 0.25118(10) 0.02360(7) 0.0518(5) Uani 1 1 d . . . . .
H169 H -0.602516 0.241217 0.014416 0.062 Uiso 1 1 calc R . . . .
C183 C -0.08375(18) 0.25430(9) 0.33096(7) 0.0466(4) Uani 1 1 d . . . . .
H18G H -0.117735 0.215389 0.309073 0.070 Uiso 1 1 calc GR . . . .
H18H H -0.074953 0.243234 0.362702 0.070 Uiso 1 1 calc GR . . . .
H18I H -0.007485 0.268572 0.319763 0.070 Uiso 1 1 calc GR . . . .
C82 C 0.09854(17) 0.26703(10) 0.03618(7) 0.0499(5) Uani 1 1 d . . . . .
H82 H 0.143414 0.306835 0.033336 0.060 Uiso 1 1 calc R . . . .
C137 C 0.57764(18) 0.25678(10) 0.16682(7) 0.0496(5) Uani 1 1 d . . . . .
H13D H 0.612377 0.295118 0.189053 0.074 Uiso 1 1 calc GR . . . .
H13E H 0.499731 0.243916 0.177154 0.074 Uiso 1 1 calc GR . . . .
H13F H 0.572277 0.268070 0.135008 0.074 Uiso 1 1 calc GR . . . .
C158 C 0.0793(6) 0.5805(3) 0.30026(19) 0.0387(10) Uani 0.699(5) 1 d D U P B 1
H15A H -0.004428 0.578986 0.305640 0.058 Uiso 0.699(5) 1 calc GR . P B 1
H15B H 0.121310 0.605754 0.328398 0.058 Uiso 0.699(5) 1 calc GR . P B 1
H15C H 0.103173 0.535498 0.294272 0.058 Uiso 0.699(5) 1 calc GR . P B 1
C172 C -0.35796(19) 0.53209(10) -0.05439(7) 0.0516(5) Uani 1 1 d . . . . .
H172 H -0.426401 0.523266 -0.037619 0.062 Uiso 1 1 calc R . . . .
C20 C 0.54468(17) 0.67442(10) 0.24656(7) 0.0483(4) Uani 1 1 d . U . . .
H20A H 0.466564 0.657043 0.253777 0.072 Uiso 1 1 calc GR . . . .
H20B H 0.541273 0.693327 0.217466 0.072 Uiso 1 1 calc GR . . . .
H20C H 0.574844 0.708692 0.272925 0.072 Uiso 1 1 calc GR . . . .
C155 C 0.10713(17) 0.61379(10) 0.25708(7) 0.0518(5) Uani 1 1 d D U . . .
C64 C -0.1046(2) -0.06620(9) 0.30770(6) 0.0497(5) Uani 1 1 d . . . . .
H64A H -0.022545 -0.051743 0.304477 0.075 Uiso 1 1 calc GR . . . .
H64B H -0.114322 -0.084545 0.336961 0.075 Uiso 1 1 calc GR . . . .
H64C H -0.151066 -0.028468 0.308955 0.075 Uiso 1 1 calc GR . . . .
C30 C 0.41639(16) 0.21812(9) 0.45999(7) 0.0468(4) Uani 1 1 d . U . . .
H30 H 0.376702 0.176646 0.462367 0.056 Uiso 1 1 calc R . . . .
C175 C -0.1601(2) 0.55632(10) -0.10439(7) 0.0580(5) Uani 1 1 d . . . . .
H175 H -0.092011 0.564451 -0.121533 0.070 Uiso 1 1 calc R . . . .
C35 C 0.8340(2) 0.59766(10) 0.60643(7) 0.0583(5) Uani 1 1 d . U . . .
H35 H 0.809313 0.633252 0.628533 0.070 Uiso 1 1 calc R . . . .
C19 C 0.5806(2) 0.56714(10) 0.19663(6) 0.0574(6) Uani 1 1 d . U . . .
H19A H 0.625767 0.528751 0.194363 0.086 Uiso 1 1 calc GR . . . .
H19B H 0.589549 0.586245 0.167651 0.086 Uiso 1 1 calc GR . . . .
H19C H 0.498443 0.553445 0.200392 0.086 Uiso 1 1 calc GR . . . .
C111 C 0.41113(18) -0.07833(13) 0.20283(6) 0.0593(6) Uani 1 1 d . . . . .
H11A H 0.491720 -0.089008 0.198505 0.089 Uiso 1 1 calc GR . . . .
H11B H 0.407162 -0.030935 0.203778 0.089 Uiso 1 1 calc GR . . . .
H11C H 0.362475 -0.103058 0.176347 0.089 Uiso 1 1 calc GR . . . .
C174 C -0.2666(2) 0.56620(12) -0.12236(7) 0.0646(6) Uani 1 1 d . . . . .
H174 H -0.272024 0.581279 -0.151800 0.078 Uiso 1 1 calc R . . . .
C173 C -0.3664(2) 0.55410(12) -0.09741(8) 0.0650(6) Uani 1 1 d . . . . .
H173 H -0.440195 0.560876 -0.109743 0.078 Uiso 1 1 calc R . . . .
C112 C 0.25146(19) -0.06790(16) 0.25977(8) 0.0749(8) Uani 1 1 d . . . . .
H11D H 0.262515 -0.019863 0.262263 0.112 Uiso 1 1 calc GR . . . .
H11E H 0.221891 -0.078886 0.289694 0.112 Uiso 1 1 calc GR . . . .
H11F H 0.195553 -0.086248 0.233904 0.112 Uiso 1 1 calc GR . . . .
C92 C 0.2564(2) 0.22701(12) 0.35542(9) 0.0710(7) Uani 1 1 d . . . . .
H92A H 0.200176 0.253529 0.343503 0.106 Uiso 1 1 calc GR . . . .
H92B H 0.317965 0.256269 0.373947 0.106 Uiso 1 1 calc GR . . . .
H92C H 0.217111 0.198649 0.375632 0.106 Uiso 1 1 calc GR . . . .
C156 C 0.0763(3) 0.68773(13) 0.27323(11) 0.0560(9) Uani 0.699(5) 1 d D U P B 1
H15D H 0.091394 0.712478 0.247280 0.084 Uiso 0.699(5) 1 calc GR . P B 1
H15E H 0.124447 0.708393 0.301100 0.084 Uiso 0.699(5) 1 calc GR . P B 1
H15F H -0.005872 0.687894 0.281264 0.084 Uiso 0.699(5) 1 calc GR . P B 1
C157 C 0.2319(2) 0.6128(2) 0.24735(12) 0.0578(9) Uani 0.699(5) 1 d D U P B 1
H15G H 0.250265 0.567070 0.237408 0.087 Uiso 0.699(5) 1 calc GR . P B 1
H15H H 0.277348 0.632510 0.276172 0.087 Uiso 0.699(5) 1 calc GR . P B 1
H15I H 0.251208 0.637998 0.222007 0.087 Uiso 0.699(5) 1 calc GR . P B 1
C110 C 0.3488(4) -0.17112(13) 0.24392(12) 0.1240(17) Uani 1 1 d . . . . .
H11G H 0.318086 -0.183386 0.273300 0.186 Uiso 1 1 calc GR . . . .
H11H H 0.422915 -0.190106 0.237177 0.186 Uiso 1 1 calc GR . . . .
H11I H 0.293334 -0.188011 0.217621 0.186 Uiso 1 1 calc GR . . . .
O1A O 0.1839(8) 0.3110(5) 0.1874(3) 0.085(3) Uani 0.264(3) 1 d D U P A 2
C21A C 0.4099(14) 0.4069(15) 0.2940(6) 0.047(4) Uani 0.264(3) 1 d D U P A 2
C24A C 0.2637(10) 0.3451(8) 0.2215(5) 0.078(4) Uani 0.264(3) 1 d D U P A 2
C22A C 0.2933(7) 0.4113(5) 0.2977(3) 0.061(2) Uani 0.264(3) 1 d D U P A 2
H22A H 0.263782 0.437744 0.324639 0.074 Uiso 0.264(3) 1 calc R . P A 2
C23A C 0.2171(8) 0.3770(6) 0.2620(4) 0.071(2) Uani 0.264(3) 1 d D U P A 2
H23A H 0.135361 0.375909 0.265634 0.085 Uiso 0.264(3) 1 calc R . P A 2
C25A C 0.3828(8) 0.3541(5) 0.2116(3) 0.076(3) Uani 0.264(3) 1 d D U P A 2
H25A H 0.411304 0.337496 0.181296 0.091 Uiso 0.264(3) 1 calc R . P A 2
C26A C 0.4561(8) 0.3877(4) 0.2475(3) 0.064(2) Uani 0.264(3) 1 d D U P A 2
H26A H 0.535725 0.398156 0.241724 0.076 Uiso 0.264(3) 1 calc R . P A 2
C45A C 0.2390(12) 0.2704(7) 0.1506(5) 0.103(4) Uani 0.264(3) 1 d D U P A 2
H45D H 0.181698 0.236492 0.133764 0.154 Uiso 0.264(3) 1 calc GR . P A 2
H45E H 0.300677 0.249298 0.164366 0.154 Uiso 0.264(3) 1 calc GR . P A 2
H45F H 0.272626 0.297507 0.128330 0.154 Uiso 0.264(3) 1 calc GR . P A 2
C1A C 0.1622(9) 0.6800(4) 0.2531(3) 0.074(2) Uani 0.301(5) 1 d D U P B 2
H1AA H 0.221456 0.675603 0.228710 0.110 Uiso 0.301(5) 1 calc GR . P B 2
H1AB H 0.198645 0.700930 0.283628 0.110 Uiso 0.301(5) 1 calc GR . P B 2
H1AC H 0.103088 0.707194 0.244153 0.110 Uiso 0.301(5) 1 calc GR . P B 2
C1B C 0.2218(7) 0.5726(5) 0.2441(3) 0.072(2) Uani 0.301(5) 1 d D U P B 2
H1BA H 0.200121 0.525403 0.242625 0.108 Uiso 0.301(5) 1 calc GR . P B 2
H1BB H 0.282562 0.587644 0.268614 0.108 Uiso 0.301(5) 1 calc GR . P B 2
H1BC H 0.250794 0.580359 0.213261 0.108 Uiso 0.301(5) 1 calc GR . P B 2
C1C C 0.0645(16) 0.5941(9) 0.3017(5) 0.057(3) Uani 0.301(5) 1 d D U P B 2
H1CA H -0.015535 0.605594 0.306536 0.085 Uiso 0.301(5) 1 calc GR . P B 2
H1CB H 0.114034 0.617308 0.328443 0.085 Uiso 0.301(5) 1 calc GR . P B 2
H1CC H 0.066758 0.546407 0.299676 0.085 Uiso 0.301(5) 1 calc GR . P B 2

loop_
_atom_site_aniso_label
_atom_site_aniso_U_11
_atom_site_aniso_U_22
_atom_site_aniso_U_33
_atom_site_aniso_U_23
_atom_site_aniso_U_13
_atom_site_aniso_U_12
O4 0.0405(6) 0.0389(6) 0.0411(6) 0.0121(5) 0.0061(5) -0.0024(5)
O2 0.0433(7) 0.0328(6) 0.0498(7) 0.0130(5) -0.0026(5) -0.0062(5)
O6 0.0396(6) 0.0395(6) 0.0409(6) 0.0120(5) 0.0080(5) -0.0007(5)
O5 0.0573(8) 0.0465(7) 0.0308(6) 0.0131(5) 0.0042(5) 0.0068(6)
O7 0.0460(7) 0.0366(6) 0.0498(7) 0.0152(5) -0.0038(5) -0.0091(5)
O3 0.0605(8) 0.0494(7) 0.0280(6) 0.0140(5) 0.0014(5) -0.0036(6)
O8 0.0646(9) 0.0450(7) 0.0610(9) 0.0030(6) -0.0355(7) -0.0045(6)
O1 0.0461(11) 0.0289(9) 0.0362(10) 0.0038(7) -0.0179(8) -0.0056(8)
C21 0.0318(19) 0.025(2) 0.0272(17) 0.0022(17) -0.0021(14) -0.0007(16)
C24 0.0334(13) 0.0255(12) 0.0265(12) 0.0060(9) -0.0072(10) -0.0039(10)
C22 0.0381(11) 0.0239(10) 0.0325(11) 0.0044(9) -0.0070(9) 0.0016(8)
C23 0.0367(12) 0.0288(11) 0.0345(11) 0.0064(9) -0.0082(9) 0.0041(9)
C25 0.0449(12) 0.0239(10) 0.0367(11) 0.0038(8) -0.0065(9) 0.0010(8)
C26 0.0362(11) 0.0277(11) 0.0361(11) 0.0072(8) -0.0051(8) 0.0037(8)
C45 0.0701(17) 0.0290(12) 0.0529(15) 0.0020(10) -0.0295(13) -0.0069(11)
C1 0.0280(7) 0.0300(7) 0.0288(7) 0.0063(6) -0.0001(6) 0.0027(6)
C47 0.0296(7) 0.0287(7) 0.0252(7) 0.0049(6) -0.0013(6) 0.0012(6)
C60 0.0317(8) 0.0282(7) 0.0266(7) 0.0054(6) -0.0011(6) 0.0009(6)
C14 0.0292(7) 0.0310(8) 0.0276(7) 0.0072(6) -0.0006(6) 0.0032(6)
C55 0.0334(8) 0.0325(8) 0.0264(7) 0.0050(6) -0.0061(6) -0.0016(6)
C2 0.0293(7) 0.0296(7) 0.0276(7) 0.0071(6) -0.0019(6) 0.0025(6)
C39 0.0356(8) 0.0310(8) 0.0250(7) 0.0064(6) -0.0043(6) -0.0021(6)
C15 0.0312(8) 0.0305(8) 0.0291(7) 0.0057(6) -0.0050(6) -0.0002(6)
C67 0.0361(8) 0.0339(8) 0.0229(7) 0.0066(6) -0.0051(6) -0.0039(6)
C56 0.0309(7) 0.0304(8) 0.0265(7) 0.0063(6) -0.0015(6) 0.0018(6)
C10 0.0290(7) 0.0327(8) 0.0278(7) 0.0078(6) -0.0004(6) 0.0027(6)
C54 0.0323(8) 0.0303(8) 0.0284(7) 0.0055(6) -0.0027(6) -0.0012(6)
C62 0.0326(8) 0.0283(7) 0.0289(7) 0.0047(6) -0.0033(6) 0.0009(6)
C50 0.0332(8) 0.0315(8) 0.0270(7) 0.0060(6) -0.0048(6) 0.0016(6)
C57 0.0318(8) 0.0336(8) 0.0261(7) 0.0067(6) -0.0030(6) 0.0015(6)
C16 0.0320(8) 0.0296(8) 0.0301(8) 0.0071(6) -0.0029(6) 0.0008(6)
C48 0.0300(7) 0.0283(7) 0.0270(7) 0.0055(6) -0.0019(6) 0.0016(6)
C61 0.0335(8) 0.0284(7) 0.0288(7) 0.0066(6) -0.0036(6) -0.0017(6)
C51 0.0340(8) 0.0320(8) 0.0260(7) 0.0082(6) -0.0014(6) 0.0023(6)
C79 0.0320(8) 0.0344(8) 0.0305(8) 0.0143(6) -0.0071(6) -0.0020(6)
C9 0.0299(7) 0.0314(8) 0.0327(8) 0.0082(6) -0.0018(6) -0.0011(6)
C8 0.0300(7) 0.0321(8) 0.0303(8) 0.0062(6) -0.0036(6) 0.0019(6)
C33 0.0335(8) 0.0339(8) 0.0264(7) 0.0104(6) -0.0025(6) -0.0008(6)
C13 0.0305(7) 0.0346(8) 0.0279(7) 0.0071(6) -0.0014(6) 0.0028(6)
C7 0.0309(7) 0.0285(7) 0.0296(7) 0.0064(6) -0.0025(6) 0.0023(6)
C58 0.0363(8) 0.0336(8) 0.0266(7) 0.0092(6) -0.0024(6) 0.0004(6)
C94 0.0338(8) 0.0385(8) 0.0270(8) 0.0062(6) 0.0003(6) 0.0023(6)
C27 0.0307(8) 0.0360(8) 0.0315(8) 0.0143(6) -0.0061(6) -0.0011(6)
C4 0.0362(8) 0.0306(8) 0.0314(8) 0.0096(6) -0.0030(6) -0.0017(6)
C53 0.0316(7) 0.0293(7) 0.0264(7) 0.0061(6) -0.0022(6) 0.0009(6)
C73 0.0332(8) 0.0374(8) 0.0247(7) 0.0093(6) -0.0030(6) -0.0031(6)
C5 0.0366(8) 0.0320(8) 0.0288(8) 0.0086(6) -0.0022(6) 0.0024(6)
C49 0.0304(7) 0.0298(7) 0.0251(7) 0.0050(6) -0.0031(6) 0.0010(6)
C93 0.0355(8) 0.0363(8) 0.0264(7) 0.0055(6) -0.0003(6) 0.0017(6)
C177 0.0353(8) 0.0406(9) 0.0298(8) 0.0128(7) -0.0014(6) 0.0029(7)
C11 0.0300(7) 0.0327(8) 0.0305(8) 0.0093(6) 0.0007(6) -0.0004(6)
C52 0.0363(8) 0.0307(8) 0.0303(8) 0.0090(6) -0.0030(6) -0.0028(6)
C132 0.0373(8) 0.0412(9) 0.0293(8) 0.0080(6) 0.0015(6) 0.0031(7)
C104 0.0404(9) 0.0371(8) 0.0285(8) 0.0044(6) -0.0040(6) 0.0022(7)
C140 0.0357(8) 0.0375(9) 0.0331(8) 0.0066(7) 0.0001(6) 0.0023(7)
C40 0.0365(8) 0.0310(8) 0.0352(8) 0.0065(6) -0.0044(6) 0.0018(6)
C12 0.0358(8) 0.0354(8) 0.0272(7) 0.0099(6) -0.0017(6) 0.0022(6)
C59 0.0328(8) 0.0307(8) 0.0267(7) 0.0077(6) -0.0013(6) -0.0003(6)
C85 0.0396(8) 0.0272(7) 0.0321(8) 0.0079(6) -0.0095(6) -0.0017(6)
C3 0.0316(8) 0.0295(8) 0.0305(8) 0.0081(6) -0.0029(6) 0.0014(6)
C80 0.0393(9) 0.0424(9) 0.0372(9) 0.0157(7) -0.0014(7) 0.0028(7)
C119 0.0413(9) 0.0371(8) 0.0235(7) 0.0027(6) -0.0037(6) 0.0010(7)
C44 0.0342(8) 0.0367(8) 0.0335(8) 0.0113(6) -0.0030(6) 0.0005(6)
C125 0.0440(9) 0.0330(8) 0.0264(7) 0.0053(6) -0.0031(6) 0.0052(7)
C6 0.0337(8) 0.0348(8) 0.0278(7) 0.0069(6) -0.0059(6) 0.0011(6)
C95 0.0315(8) 0.0393(8) 0.0285(8) 0.0075(6) 0.0012(6) 0.0008(6)
C105 0.0403(9) 0.0382(9) 0.0283(8) 0.0072(6) -0.0005(6) 0.0070(7)
C136 0.0356(8) 0.0430(9) 0.0314(8) 0.0106(7) 0.0046(6) 0.0003(7)
C113 0.0354(8) 0.0401(9) 0.0275(8) 0.0070(6) -0.0042(6) -0.0052(7)
C178 0.0358(8) 0.0445(9) 0.0327(8) 0.0133(7) 0.0057(6) 0.0022(7)
C107 0.0396(8) 0.0376(8) 0.0272(7) 0.0105(6) -0.0004(6) 0.0026(7)
C97 0.0369(8) 0.0440(9) 0.0294(8) 0.0069(7) -0.0036(6) -0.0004(7)
C182 0.0411(9) 0.0404(9) 0.0337(8) 0.0098(7) 0.0046(7) 0.0046(7)
C32 0.0363(8) 0.0449(9) 0.0367(8) 0.0160(7) -0.0010(7) 0.0015(7)
C71 0.0328(8) 0.0395(9) 0.0390(9) 0.0050(7) -0.0047(7) -0.0043(7)
C159 0.0395(9) 0.0378(8) 0.0317(8) 0.0087(7) -0.0047(6) -0.0034(7)
C116 0.0410(9) 0.0431(9) 0.0268(8) 0.0095(7) -0.0023(6) -0.0068(7)
C131 0.0327(8) 0.0402(9) 0.0267(7) 0.0113(6) -0.0032(6) 0.0013(6)
C146 0.0409(9) 0.0372(9) 0.0347(8) 0.0069(7) -0.0007(7) 0.0004(7)
C103 0.0370(8) 0.0362(8) 0.0283(8) 0.0044(6) -0.0017(6) 0.0024(7)
C99 0.0351(8) 0.0390(9) 0.0275(8) 0.0067(6) -0.0003(6) 0.0001(7)
C63 0.0399(9) 0.0351(8) 0.0275(7) 0.0111(6) -0.0034(6) -0.0023(6)
C72 0.0382(8) 0.0319(8) 0.0344(8) 0.0036(6) -0.0034(6) 0.0003(6)
C162 0.0409(9) 0.0404(9) 0.0323(8) 0.0090(7) -0.0014(7) -0.0031(7)
C150 0.0542(10) 0.0385(9) 0.0310(8) 0.0038(7) -0.0032(7) 0.0026(8)
C17 0.0402(9) 0.0367(8) 0.0296(8) 0.0114(6) -0.0062(6) -0.0019(7)
C102 0.0361(8) 0.0369(8) 0.0280(8) 0.0050(6) -0.0004(6) 0.0015(6)
C108 0.0322(8) 0.0383(8) 0.0290(8) 0.0076(6) 0.0019(6) 0.0023(6)
C68 0.0367(8) 0.0373(8) 0.0346(8) 0.0127(7) -0.0042(6) -0.0012(7)
C100 0.0384(8) 0.0389(9) 0.0278(8) 0.0072(6) 0.0005(6) -0.0002(7)
C139 0.0408(9) 0.0369(9) 0.0295(8) 0.0077(6) -0.0005(7) 0.0027(7)
C28 0.0372(8) 0.0384(9) 0.0339(8) 0.0112(7) -0.0037(6) -0.0044(7)
C69 0.0443(9) 0.0345(8) 0.0375(9) 0.0134(7) -0.0032(7) 0.0025(7)
C96 0.0342(8) 0.0391(9) 0.0327(8) 0.0074(7) -0.0012(6) -0.0018(6)
C165 0.0506(10) 0.0363(9) 0.0246(7) 0.0023(6) -0.0008(7) 0.0012(7)
C135 0.0359(8) 0.0412(9) 0.0318(8) 0.0073(7) 0.0013(6) -0.0003(7)
C181 0.0405(9) 0.0449(9) 0.0359(8) 0.0143(7) 0.0089(7) 0.0052(7)
C101 0.0393(8) 0.0361(8) 0.0288(8) 0.0063(6) -0.0019(6) -0.0024(7)
C149 0.0463(9) 0.0362(9) 0.0302(8) 0.0047(6) -0.0007(7) 0.0029(7)
C154 0.0354(8) 0.0405(9) 0.0335(8) 0.0094(7) 0.0019(6) 0.0040(7)
C133 0.0372(8) 0.0460(9) 0.0322(8) 0.0143(7) 0.0063(6) 0.0024(7)
C106 0.0370(8) 0.0369(8) 0.0270(8) 0.0072(6) 0.0002(6) 0.0037(7)
C147 0.0443(9) 0.0344(8) 0.0319(8) 0.0066(7) -0.0021(7) -0.0021(7)
C180 0.0315(8) 0.0385(8) 0.0340(8) 0.0144(7) 0.0007(6) 0.0010(6)
C134 0.0297(7) 0.0376(8) 0.0323(8) 0.0134(6) -0.0014(6) -0.0004(6)
C141 0.0344(8) 0.0406(9) 0.0325(8) 0.0107(7) 0.0010(6) 0.0012(7)
C78 0.0387(9) 0.0460(9) 0.0327(8) 0.0089(7) -0.0039(7) 0.0040(7)
C70 0.0411(9) 0.0359(8) 0.0279(7) 0.0095(6) -0.0051(6) -0.0087(7)
C142 0.0347(8) 0.0411(9) 0.0373(9) 0.0103(7) -0.0019(7) -0.0020(7)
C84 0.0471(9) 0.0360(9) 0.0339(8) 0.0096(7) -0.0041(7) -0.0073(7)
C43 0.0439(9) 0.0322(8) 0.0355(8) 0.0119(6) -0.0024(7) 0.0046(7)
C148 0.0419(9) 0.0359(9) 0.0338(8) 0.0053(7) 0.0007(7) 0.0015(7)
C41 0.0330(8) 0.0357(8) 0.0390(9) 0.0068(7) -0.0043(6) -0.0017(6)
C179 0.0362(8) 0.0415(9) 0.0310(8) 0.0087(7) 0.0030(6) 0.0018(7)
C153 0.0439(9) 0.0418(9) 0.0298(8) 0.0124(7) 0.0000(7) 0.0035(7)
C38 0.0390(9) 0.0436(9) 0.0333(8) 0.0066(7) -0.0029(7) 0.0080(7)
C151 0.0499(10) 0.0402(9) 0.0300(8) 0.0090(7) 0.0005(7) 0.0068(7)
C152 0.0420(9) 0.0385(9) 0.0318(8) 0.0075(7) 0.0008(7) 0.0037(7)
C143 0.0398(9) 0.0441(9) 0.0361(9) 0.0113(7) -0.0068(7) -0.0005(7)
C74 0.0450(9) 0.0422(9) 0.0335(8) 0.0056(7) -0.0089(7) 0.0040(7)
C42 0.0404(9) 0.0338(8) 0.0279(7) 0.0080(6) -0.0052(6) -0.0053(6)
C98 0.0410(9) 0.0434(9) 0.0269(8) 0.0095(7) -0.0038(6) 0.0013(7)
C171 0.0582(11) 0.0367(9) 0.0292(8) 0.0059(7) -0.0012(7) 0.0052(8)
C120 0.0414(9) 0.0385(9) 0.0291(8) 0.0043(6) -0.0011(6) 0.0033(7)
C126 0.0466(9) 0.0372(9) 0.0328(8) 0.0079(7) -0.0009(7) 0.0039(7)
C166 0.0460(9) 0.0382(9) 0.0326(8) 0.0031(7) 0.0017(7) 0.0028(7)
C117 0.0417(9) 0.0510(10) 0.0268(8) 0.0058(7) 0.0037(7) 0.0025(7)
C118 0.0399(9) 0.0439(9) 0.0321(8) 0.0083(7) 0.0003(7) 0.0030(7)
C145 0.0376(8) 0.0379(9) 0.0325(8) 0.0087(7) -0.0014(6) 0.0013(7)
C86 0.0431(9) 0.0422(9) 0.0406(9) 0.0085(7) -0.0042(7) -0.0029(7)
C88 0.0561(11) 0.0333(9) 0.0483(10) 0.0061(7) -0.0264(9) 0.0002(8)
C130 0.0465(10) 0.0474(10) 0.0311(8) 0.0072(7) -0.0028(7) 0.0091(8)
C127 0.0599(11) 0.0405(9) 0.0339(9) 0.0106(7) 0.0082(8) 0.0060(8)
C164 0.0600(11) 0.0413(9) 0.0297(8) 0.0040(7) 0.0011(7) 0.0026(8)
C163 0.0625(11) 0.0382(9) 0.0329(9) 0.0078(7) 0.0020(8) 0.0066(8)
C37 0.0381(9) 0.0559(11) 0.0411(9) 0.0127(8) -0.0104(7) 0.0072(8)
C34 0.0543(11) 0.0422(10) 0.0426(10) 0.0001(8) -0.0153(8) 0.0148(8)
C89 0.0530(11) 0.0398(9) 0.0392(9) 0.0034(7) -0.0113(8) 0.0049(8)
C114 0.0600(11) 0.0426(9) 0.0262(8) 0.0038(7) 0.0026(7) 0.0027(8)
C115 0.0618(11) 0.0394(9) 0.0316(8) 0.0086(7) 0.0024(8) 0.0050(8)
C121 0.0569(11) 0.0366(9) 0.0345(9) 0.0041(7) -0.0019(7) 0.0067(8)
C124 0.0441(9) 0.0388(9) 0.0443(9) 0.0043(7) -0.0096(7) 0.0029(7)
C144 0.0441(9) 0.0435(9) 0.0325(8) 0.0136(7) -0.0057(7) 0.0021(7)
C90 0.0429(9) 0.0391(9) 0.0391(9) 0.0053(7) -0.0076(7) 0.0018(7)
C184 0.0489(10) 0.0405(9) 0.0345(8) 0.0058(7) 0.0023(7) -0.0014(7)
C65 0.0471(10) 0.0632(12) 0.0355(9) 0.0231(8) -0.0009(7) -0.0071(9)
C36 0.0554(11) 0.0502(11) 0.0395(9) 0.0040(8) -0.0202(8) -0.0010(9)
C170 0.0562(11) 0.0415(9) 0.0394(9) 0.0034(7) -0.0110(8) 0.0033(8)
C76 0.0452(10) 0.0648(12) 0.0310(9) 0.0067(8) -0.0138(7) -0.0070(9)
C161 0.0498(10) 0.0493(10) 0.0320(8) 0.0082(7) 0.0068(7) 0.0077(8)
C109 0.0475(10) 0.0482(10) 0.0370(9) 0.0106(8) -0.0127(8) -0.0080(8)
C29 0.0510(10) 0.0370(9) 0.0422(9) 0.0108(7) -0.0095(8) -0.0060(7)
C122 0.0589(11) 0.0363(9) 0.0396(9) 0.0016(7) -0.0105(8) -0.0054(8)
C18 0.0441(10) 0.0671(12) 0.0386(9) 0.0236(9) 0.0016(7) -0.0019(9)
C46 0.0481(10) 0.0411(9) 0.0474(10) 0.0095(8) 0.0069(8) -0.0082(8)
C128 0.0759(13) 0.0417(10) 0.0284(8) 0.0113(7) -0.0028(8) 0.0124(9)
C160 0.0477(10) 0.0424(9) 0.0389(9) 0.0102(7) 0.0034(7) 0.0089(7)
C77 0.0381(9) 0.0617(12) 0.0376(9) 0.0145(8) -0.0095(7) 0.0045(8)
C129 0.0580(11) 0.0493(10) 0.0354(9) 0.0096(8) -0.0073(8) 0.0147(8)
C167 0.0578(11) 0.0364(9) 0.0339(8) 0.0038(7) 0.0049(8) 0.0056(8)
C138 0.0533(10) 0.0404(9) 0.0365(9) 0.0080(7) 0.0005(8) -0.0050(8)
C91 0.0507(11) 0.0478(10) 0.0478(10) 0.0080(8) 0.0092(8) -0.0125(8)
C81 0.0419(9) 0.0577(11) 0.0480(10) 0.0301(9) 0.0016(8) -0.0035(8)
C31 0.0406(9) 0.0596(11) 0.0432(10) 0.0260(9) 0.0000(7) -0.0073(8)
C75 0.0528(11) 0.0494(10) 0.0369(9) -0.0019(8) -0.0076(8) -0.0009(8)
C123 0.0429(10) 0.0467(10) 0.0508(11) 0.0013(8) -0.0124(8) -0.0059(8)
C176 0.0612(12) 0.0446(10) 0.0378(9) 0.0089(8) 0.0030(8) 0.0035(8)
C83 0.0630(12) 0.0381(9) 0.0458(10) 0.0122(8) -0.0094(9) -0.0119(8)
C87 0.0387(9) 0.0497(10) 0.0539(11) 0.0136(9) -0.0106(8) -0.0049(8)
C168 0.0623(12) 0.0383(9) 0.0350(9) 0.0004(7) -0.0035(8) -0.0051(8)
C66 0.0585(11) 0.0516(11) 0.0416(10) 0.0217(8) 0.0010(8) 0.0121(9)
C169 0.0548(11) 0.0490(11) 0.0469(10) 0.0004(8) -0.0143(9) -0.0047(9)
C183 0.0566(11) 0.0478(10) 0.0376(9) 0.0137(8) 0.0008(8) 0.0050(8)
C82 0.0518(11) 0.0446(10) 0.0558(11) 0.0262(9) -0.0130(9) -0.0143(8)
C137 0.0624(12) 0.0513(11) 0.0372(9) 0.0170(8) -0.0017(8) -0.0009(9)
C158 0.0381(19) 0.045(2) 0.0310(16) 0.0023(14) -0.0022(12) 0.0040(15)
C172 0.0646(12) 0.0581(12) 0.0344(9) 0.0120(8) -0.0037(8) 0.0111(9)
C20 0.0521(11) 0.0549(11) 0.0447(10) 0.0250(9) 0.0036(8) 0.0107(9)
C155 0.0542(11) 0.0546(11) 0.0464(10) 0.0189(8) -0.0186(8) -0.0139(8)
C64 0.0768(13) 0.0457(10) 0.0260(8) 0.0125(7) -0.0076(8) -0.0103(9)
C30 0.0482(10) 0.0453(10) 0.0486(10) 0.0232(8) -0.0130(8) -0.0151(8)
C175 0.0842(15) 0.0518(11) 0.0393(10) 0.0100(9) 0.0146(10) 0.0075(10)
C35 0.0727(14) 0.0470(11) 0.0500(11) -0.0100(9) -0.0206(10) 0.0166(10)
C19 0.0926(16) 0.0482(11) 0.0304(9) 0.0153(8) -0.0143(9) -0.0153(10)
C111 0.0492(11) 0.0931(16) 0.0285(9) 0.0005(9) -0.0053(8) -0.0122(11)
C174 0.1023(19) 0.0652(14) 0.0317(10) 0.0190(9) 0.0009(11) 0.0167(12)
C173 0.0861(16) 0.0723(15) 0.0419(11) 0.0172(10) -0.0060(11) 0.0243(12)
C112 0.0443(11) 0.137(2) 0.0411(11) 0.0153(13) -0.0077(9) -0.0023(13)
C92 0.0751(15) 0.0536(12) 0.0746(15) -0.0160(11) -0.0340(12) 0.0099(11)
C156 0.078(2) 0.0401(14) 0.0477(16) 0.0061(11) -0.0237(15) -0.0016(13)
C157 0.0419(14) 0.087(3) 0.0456(15) 0.0282(17) -0.0111(12) -0.0179(15)
C110 0.212(4) 0.0514(15) 0.100(2) 0.0159(14) -0.107(3) -0.0288(19)
O1A 0.087(4) 0.079(4) 0.086(4) 0.015(3) -0.029(3) -0.001(4)
C21A 0.048(7) 0.046(9) 0.054(7) 0.024(7) -0.019(6) 0.012(6)
C24A 0.073(6) 0.072(6) 0.086(6) 0.013(5) -0.034(5) -0.009(5)
C22A 0.060(5) 0.067(5) 0.059(4) 0.020(4) -0.007(3) -0.007(4)
C23A 0.047(4) 0.075(6) 0.091(6) 0.028(5) -0.019(4) -0.020(4)
C25A 0.082(5) 0.069(5) 0.072(5) -0.005(4) -0.028(4) 0.017(4)
C26A 0.066(4) 0.055(4) 0.066(4) -0.001(4) -0.021(3) 0.006(4)
C45A 0.103(4) 0.102(4) 0.104(4) 0.015(2) -0.002(2) 0.012(2)
C1A 0.080(4) 0.075(4) 0.061(4) 0.013(3) -0.023(3) -0.015(3)
C1B 0.069(4) 0.092(5) 0.049(3) 0.016(4) -0.010(3) -0.029(4)
C1C 0.054(5) 0.067(6) 0.042(4) -0.009(4) -0.001(3) 0.002(4)

loop_
_atom_type_symbol
_atom_type_description
_atom_type_scat_dispersion_real
_atom_type_scat_dispersion_imag
_atom_type_scat_source
C C 0.0181 0.0091 'International Tables Vol C Tables 4.2.6.8 and 6.1.1.4'
H H 0.0000 0.0000 'International Tables Vol C Tables 4.2.6.8 and 6.1.1.4'
O O 0.0492 0.0322 'International Tables Vol C Tables 4.2.6.8 and 6.1.1.4'

loop_
_geom_angle_atom_site_label_1
_geom_angle_atom_site_label_2
_geom_angle_atom_site_label_3
_geom_angle
C134 O4 C138 117.24(13)
C42 O2 C46 117.13(13)
C180 O6 C184 117.63(13)
C162 O5 C183 115.28(13)
C70 O7 C91 117.13(14)
C116 O3 C137 116.43(14)
C88 O8 C92 115.23(17)
C24 O1 C45 116.8(2)
C22 C21 C26 117.0(4)
C22 C21 C8 125.1(6)
C26 C21 C8 117.6(6)
O1 C24 C23 116.2(3)
O1 C24 C25 124.5(2)
C25 C24 C23 119.3(2)
C21 C22 H22 118.8
C21 C22 C23 122.4(3)
C23 C22 H22 118.8
C24 C23 H23 119.9
C22 C23 C24 120.2(2)
C22 C23 H23 119.9
C24 C25 H25 120.2
C24 C25 C26 119.6(2)
C26 C25 H25 120.2
C21 C26 H26 119.3
C25 C26 C21 121.4(3)
C25 C26 H26 119.3
O1 C45 H45A 109.5
O1 C45 H45B 109.5
O1 C45 H45C 109.5
H45A C45 H45B 109.5
H45A C45 H45C 109.5
H45B C45 H45C 109.5
C14 C1 C2 120.53(14)
C14 C1 C10 120.20(13)
C10 C1 C2 119.26(13)
C60 C47 C48 119.32(13)
C56 C47 C60 120.44(13)
C56 C47 C48 120.23(13)
C47 C60 C61 118.20(13)
C59 C60 C47 118.90(13)
C59 C60 C61 122.90(14)
C1 C14 C15 117.55(13)
C13 C14 C1 119.27(14)
C13 C14 C15 123.18(13)
C56 C55 H55 118.5
C54 C55 H55 118.5
C54 C55 C56 123.05(13)
C1 C2 C3 120.53(13)
C7 C2 C1 121.21(14)
C7 C2 C3 118.24(13)
C40 C39 C16 120.95(14)
C40 C39 C44 118.23(14)
C44 C39 C16 120.81(14)
C14 C15 H15 118.5
C16 C15 C14 123.00(14)
C16 C15 H15 118.5
C72 C67 C54 121.22(14)
C72 C67 C68 118.31(14)
C68 C67 C54 120.47(14)
C47 C56 C55 117.62(13)
C57 C56 C47 119.34(14)
C57 C56 C55 123.05(13)
C9 C10 C1 118.14(13)
C11 C10 C1 119.37(14)
C11 C10 C9 122.47(14)
C55 C54 C67 120.31(13)
C55 C54 C53 120.21(14)
C53 C54 C67 119.47(13)
C61 C62 C49 119.91(13)
C61 C62 C85 119.87(13)
C49 C62 C85 120.20(13)
C51 C50 H50 118.8
C51 C50 C49 122.47(14)
C49 C50 H50 118.8
C56 C57 C73 123.93(14)
C58 C57 C56 119.07(13)
C58 C57 C73 117.00(13)
C15 C16 C39 119.89(13)
C15 C16 C3 120.28(14)
C3 C16 C39 119.83(13)
C53 C48 C47 120.82(13)
C49 C48 C47 121.25(13)
C49 C48 C53 117.93(13)
C60 C61 H61 118.5
C62 C61 C60 122.96(14)
C62 C61 H61 118.5
C50 C51 C52 117.49(13)
C50 C51 C63 120.50(13)
C52 C51 C63 121.98(13)
C80 C79 C59 120.31(15)
C80 C79 C84 118.59(15)
C84 C79 C59 121.08(14)
C10 C9 H9 118.3
C8 C9 C10 123.33(14)
C8 C9 H9 118.3
C9 C8 C21 118.4(4)
C9 C8 C7 119.65(14)
C9 C8 C21A 118.2(13)
C7 C8 C21 121.9(4)
C7 C8 C21A 121.8(13)
C38 C33 C13 120.78(15)
C34 C33 C13 120.82(14)
C34 C33 C38 118.01(15)
C14 C13 C33 124.15(14)
C12 C13 C14 119.32(14)
C12 C13 C33 116.53(13)
C2 C7 C8 118.19(13)
C6 C7 C2 119.80(14)
C6 C7 C8 121.99(13)
C57 C58 H58 118.6
C59 C58 C57 122.82(14)
C59 C58 H58 118.6
C95 C94 C93 120.52(14)
C95 C94 C99 118.48(14)
C99 C94 C93 120.99(15)
C32 C27 C11 120.14(15)
C32 C27 C28 118.84(15)
C28 C27 C11 121.00(14)
C5 C4 H4 118.6
C5 C4 C3 122.74(14)
C3 C4 H4 118.6
C48 C53 C54 118.03(13)
C52 C53 C54 122.33(14)
C52 C53 C48 119.62(13)
C78 C73 C57 120.50(15)
C78 C73 C74 118.33(15)
C74 C73 C57 121.04(14)
C4 C5 C17 121.52(14)
C6 C5 C4 117.43(14)
C6 C5 C17 121.04(13)
C50 C49 C62 121.83(13)
C50 C49 C48 119.93(14)
C48 C49 C62 118.22(13)
C102 C93 C94 119.28(14)
C102 C93 C106 120.70(14)
C106 C93 C94 120.01(15)
C178 C177 C182 117.87(15)
C178 C177 C154 121.39(14)
C182 C177 C154 120.73(15)
C10 C11 C27 122.29(13)
C12 C11 C10 119.22(14)
C12 C11 C27 118.49(13)
C51 C52 C53 122.37(14)
C51 C52 H52 118.8
C53 C52 H52 118.8
C131 C132 H132 119.5
C133 C132 H132 119.5
C133 C132 C131 121.02(15)
C105 C104 H104 118.6
C103 C104 H104 118.6
C103 C104 C105 122.88(15)
C141 C140 C139 120.32(15)
C145 C140 C139 120.93(15)
C145 C140 C141 118.72(15)
C39 C40 H40 119.3
C39 C40 C41 121.35(15)
C41 C40 H40 119.3
C13 C12 H12 118.7
C11 C12 C13 122.56(14)
C11 C12 H12 118.7
C60 C59 C79 122.49(13)
C58 C59 C60 119.33(14)
C58 C59 C79 118.18(13)
C86 C85 C62 121.97(15)
C86 C85 C90 117.95(15)
C90 C85 C62 120.08(15)
C2 C3 C16 118.07(13)
C4 C3 C2 119.25(13)
C4 C3 C16 122.64(14)
C79 C80 H80 119.7
C81 C80 C79 120.70(17)
C81 C80 H80 119.7
C120 C119 C103 119.60(15)
C120 C119 C124 118.45(16)
C124 C119 C103 121.86(15)
C39 C44 H44 119.5
C43 C44 C39 121.09(15)
C43 C44 H44 119.5
C126 C125 C105 121.07(15)
C130 C125 C105 120.04(15)
C130 C125 C126 118.62(15)
C7 C6 H6 118.8
C5 C6 C7 122.40(14)
C5 C6 H6 118.8
C94 C95 C108 118.53(14)
C96 C95 C94 118.87(14)
C96 C95 C108 122.60(15)
C104 C105 C125 117.73(14)
C104 C105 C106 118.90(14)
C106 C105 C125 123.30(15)
C131 C136 H136 119.1
C131 C136 C135 121.86(15)
C135 C136 H136 119.1
C118 C113 C100 122.20(15)
C114 C113 C100 120.18(15)
C114 C113 C118 117.61(15)
C177 C178 H178 119.0
C177 C178 C179 121.98(15)
C179 C178 H178 119.0
C108 C107 H107 118.7
C108 C107 C106 122.62(14)
C106 C107 H107 118.7
C96 C97 C109 121.68(15)
C98 C97 C96 117.85(14)
C98 C97 C109 120.45(15)
C177 C182 H182 119.6
C181 C182 C177 120.90(16)
C181 C182 H182 119.6
C27 C32 H32 119.8
C31 C32 C27 120.40(17)
C31 C32 H32 119.8
C72 C71 H71 120.2
C70 C71 H71 120.2
C70 C71 C72 119.52(15)
C164 C159 C146 119.46(15)
C164 C159 C160 117.51(15)
C160 C159 C146 123.03(16)
O3 C116 C117 116.34(15)
O3 C116 C115 124.33(16)
C117 C116 C115 119.32(15)
C132 C131 C108 121.10(15)
C136 C131 C132 117.88(15)
C136 C131 C108 121.00(14)
C147 C146 C159 120.47(15)
C147 C146 C145 119.26(15)
C145 C146 C159 120.22(14)
C104 C103 C119 118.63(14)
C104 C103 C102 119.04(15)
C102 C103 C119 122.17(14)
C94 C99 C100 118.64(14)
C98 C99 C94 119.86(15)
C98 C99 C100 121.49(15)
C65 C63 C51 110.76(13)
C65 C63 C64 107.71(15)
C66 C63 C51 108.94(13)
C66 C63 C65 108.92(15)
C66 C63 C64 109.08(15)
C64 C63 C51 111.39(13)
C67 C72 C71 121.26(15)
C67 C72 H72 119.4
C71 C72 H72 119.4
O5 C162 C163 124.26(16)
O5 C162 C161 116.39(15)
C161 C162 C163 119.34(16)
C149 C150 H150 118.6
C149 C150 C151 122.77(16)
C151 C150 H150 118.6
C18 C17 C5 110.95(13)
C18 C17 C19 107.67(16)
C20 C17 C5 109.00(14)
C20 C17 C18 108.36(15)
C20 C17 C19 109.21(16)
C19 C17 C5 111.58(13)
C93 C102 C101 118.13(14)
C103 C102 C93 119.18(14)
C103 C102 C101 122.67(15)
C95 C108 C131 120.50(13)
C107 C108 C95 120.19(15)
C107 C108 C131 119.31(14)
C67 C68 H68 119.5
C69 C68 C67 120.94(15)
C69 C68 H68 119.5
C99 C100 C113 119.89(14)
C101 C100 C113 120.65(15)
C101 C100 C99 119.44(14)
C148 C139 C140 119.30(14)
C148 C139 C152 120.55(15)
C152 C139 C140 120.14(15)
C27 C28 H28 119.8
C29 C28 C27 120.47(16)
C29 C28 H28 119.8
C68 C69 H69 120.0
C68 C69 C70 119.94(16)
C70 C69 H69 120.0
C95 C96 H96 118.6
C97 C96 C95 122.71(15)
C97 C96 H96 118.6
C166 C165 C149 120.06(16)
C170 C165 C149 121.66(16)
C170 C165 C166 118.22(16)
C136 C135 H135 120.5
C134 C135 C136 118.96(15)
C134 C135 H135 120.5
C182 C181 H181 119.8
C180 C181 C182 120.35(15)
C180 C181 H181 119.8
C102 C101 H101 118.3
C100 C101 C102 123.44(15)
C100 C101 H101 118.3
C150 C149 C165 119.09(15)
C150 C149 C148 118.82(16)
C148 C149 C165 121.98(15)
C141 C154 C177 120.71(14)
C153 C154 C177 118.98(14)
C153 C154 C141 120.32(15)
C132 C133 H133 119.9
C132 C133 C134 120.18(15)
C134 C133 H133 119.9
C93 C106 C107 117.99(14)
C105 C106 C93 119.22(15)
C105 C106 C107 122.75(14)
C146 C147 H147 118.2
C146 C147 C148 123.54(16)
C148 C147 H147 118.2
O6 C180 C181 115.46(14)
O6 C180 C179 124.37(15)
C181 C180 C179 120.17(15)
O4 C134 C135 124.22(15)
O4 C134 C133 115.69(14)
C135 C134 C133 120.08(15)
C140 C141 C154 118.48(14)
C142 C141 C140 118.44(15)
C142 C141 C154 123.07(15)
C73 C78 H78 119.6
C77 C78 C73 120.76(17)
C77 C78 H78 119.6
O7 C70 C71 124.28(15)
O7 C70 C69 115.75(15)
C71 C70 C69 119.97(15)
C141 C142 H142 118.5
C143 C142 C141 123.01(16)
C143 C142 H142 118.5
C79 C84 H84 119.8
C83 C84 C79 120.40(17)
C83 C84 H84 119.8
C44 C43 H43 120.0
C44 C43 C42 119.93(15)
C42 C43 H43 120.0
C139 C148 C147 118.07(15)
C149 C148 C139 119.58(15)
C149 C148 C147 122.33(15)
C40 C41 H41 120.2
C42 C41 C40 119.51(15)
C42 C41 H41 120.2
C178 C179 H179 120.6
C180 C179 C178 118.70(15)
C180 C179 H179 120.6
C154 C153 H153 118.7
C154 C153 C152 122.58(15)
C152 C153 H153 118.7
C33 C38 H38 119.5
C33 C38 C37 120.98(16)
C37 C38 H38 119.5
C150 C151 C152 118.95(15)
C150 C151 C171 117.55(15)
C152 C151 C171 123.48(16)
C139 C152 C153 118.04(15)
C151 C152 C139 119.23(15)
C151 C152 C153 122.69(15)
C142 C143 C155 121.38(15)
C144 C143 C142 117.77(15)
C144 C143 C155 120.85(15)
C73 C74 H74 119.6
C75 C74 C73 120.76(16)
C75 C74 H74 119.6
O2 C42 C43 115.83(14)
O2 C42 C41 124.37(15)
C41 C42 C43 119.81(15)
C97 C98 C99 122.20(15)
C97 C98 H98 118.9
C99 C98 H98 118.9
C176 C171 C151 121.34(17)
C176 C171 C172 118.84(17)
C172 C171 C151 119.57(17)
C119 C120 H120 119.5
C121 C120 C119 121.06(16)
C121 C120 H120 119.5
C125 C126 H126 119.9
C127 C126 C125 120.29(17)
C127 C126 H126 119.9
C165 C166 H166 119.5
C167 C166 C165 120.98(17)
C167 C166 H166 119.5
C116 C117 H117 120.0
C116 C117 C118 120.06(15)
C118 C117 H117 120.0
C113 C118 H118 119.3
C117 C118 C113 121.32(16)
C117 C118 H118 119.3
C140 C145 C146 118.78(15)
C144 C145 C140 119.92(15)
C144 C145 C146 121.29(15)
C85 C86 H86 119.3
C85 C86 C87 121.32(18)
C87 C86 H86 119.3
O8 C88 C89 123.18(19)
O8 C88 C87 116.87(18)
C87 C88 C89 119.94(16)
C125 C130 H130 119.5
C129 C130 C125 120.96(17)
C129 C130 H130 119.5
C126 C127 H127 119.8
C128 C127 C126 120.49(17)
C128 C127 H127 119.8
C159 C164 H164 119.2
C159 C164 C163 121.57(16)
C163 C164 H164 119.2
C162 C163 C164 120.03(17)
C162 C163 H163 120.0
C164 C163 H163 120.0
C38 C37 H37 119.8
C36 C37 C38 120.46(16)
C36 C37 H37 119.8
C33 C34 H34 119.7
C33 C34 C35 120.70(17)
C35 C34 H34 119.7
C88 C89 H89 120.6
C90 C89 C88 118.87(18)
C90 C89 H89 120.6
C113 C114 H114 119.2
C113 C114 C115 121.51(16)
C115 C114 H114 119.2
C116 C115 C114 120.16(17)
C116 C115 H115 119.9
C114 C115 H115 119.9
C120 C121 H121 120.0
C122 C121 C120 119.93(17)
C122 C121 H121 120.0
C119 C124 H124 119.7
C119 C124 C123 120.55(17)
C123 C124 H124 119.7
C143 C144 C145 122.08(15)
C143 C144 H144 119.0
C145 C144 H144 119.0
C85 C90 H90 119.3
C89 C90 C85 121.45(17)
C89 C90 H90 119.3
O6 C184 H18D 109.5
O6 C184 H18E 109.5
O6 C184 H18F 109.5
H18D C184 H18E 109.5
H18D C184 H18F 109.5
H18E C184 H18F 109.5
C63 C65 H65A 109.5
C63 C65 H65B 109.5
C63 C65 H65C 109.5
H65A C65 H65B 109.5
H65A C65 H65C 109.5
H65B C65 H65C 109.5
C37 C36 H36 120.4
C37 C36 C35 119.26(16)
C35 C36 H36 120.4
C165 C170 H170 119.7
C169 C170 C165 120.59(18)
C169 C170 H170 119.7
C77 C76 H76 120.3
C77 C76 C75 119.46(16)
C75 C76 H76 120.3
C162 C161 H161 120.0
C162 C161 C160 120.00(16)
C160 C161 H161 120.0
C111 C109 C97 111.38(15)
C112 C109 C97 108.34(16)
C112 C109 C111 107.86(17)
C110 C109 C97 110.99(16)
C110 C109 C111 109.1(2)
C110 C109 C112 109.1(3)
C28 C29 H29 120.0
C30 C29 C28 120.02(17)
C30 C29 H29 120.0
C121 C122 H122 120.0
C121 C122 C123 120.04(17)
C123 C122 H122 120.0
C17 C18 H18A 109.5
C17 C18 H18B 109.5
C17 C18 H18C 109.5
H18A C18 H18B 109.5
H18A C18 H18C 109.5
H18B C18 H18C 109.5
O2 C46 H46A 109.5
O2 C46 H46B 109.5
O2 C46 H46C 109.5
H46A C46 H46B 109.5
H46A C46 H46C 109.5
H46B C46 H46C 109.5
C127 C128 H128 120.2
C127 C128 C129 119.69(16)
C129 C128 H128 120.2
C159 C160 H160 119.3
C161 C160 C159 121.50(17)
C161 C160 H160 119.3
C78 C77 H77 119.8
C76 C77 C78 120.43(17)
C76 C77 H77 119.8
C130 C129 H129 120.0
C128 C129 C130 119.94(17)
C128 C129 H129 120.0
C166 C167 H167 120.0
C168 C167 C166 120.06(17)
C168 C167 H167 120.0
O4 C138 H13A 109.5
O4 C138 H13B 109.5
O4 C138 H13C 109.5
H13A C138 H13B 109.5
H13A C138 H13C 109.5
H13B C138 H13C 109.5
O7 C91 H91A 109.5
O7 C91 H91B 109.5
O7 C91 H91C 109.5
H91A C91 H91B 109.5
H91A C91 H91C 109.5
H91B C91 H91C 109.5
C80 C81 H81 119.9
C82 C81 C80 120.13(17)
C82 C81 H81 119.9
C32 C31 H31 119.8
C30 C31 C32 120.36(17)
C30 C31 H31 119.8
C74 C75 H75 119.9
C76 C75 C74 120.25(18)
C76 C75 H75 119.9
C124 C123 H123 120.0
C122 C123 C124 119.95(17)
C122 C123 H123 120.0
C171 C176 H176 119.8
C171 C176 C175 120.3(2)
C175 C176 H176 119.8
C84 C83 H83 119.9
C82 C83 C84 120.26(18)
C82 C83 H83 119.9
C86 C87 H87 119.9
C88 C87 C86 120.25(18)
C88 C87 H87 119.9
C167 C168 H168 120.1
C167 C168 C169 119.89(17)
C169 C168 H168 120.1
C63 C66 H66A 109.5
C63 C66 H66B 109.5
C63 C66 H66C 109.5
H66A C66 H66B 109.5
H66A C66 H66C 109.5
H66B C66 H66C 109.5
C170 C169 H169 119.9
C168 C169 C170 120.25(18)
C168 C169 H169 119.9
O5 C183 H18G 109.5
O5 C183 H18H 109.5
O5 C183 H18I 109.5
H18G C183 H18H 109.5
H18G C183 H18I 109.5
H18H C183 H18I 109.5
C81 C82 C83 119.88(16)
C81 C82 H82 120.1
C83 C82 H82 120.1
O3 C137 H13D 109.5
O3 C137 H13E 109.5
O3 C137 H13F 109.5
H13D C137 H13E 109.5
H13D C137 H13F 109.5
H13E C137 H13F 109.5
H15A C158 H15B 109.5
H15A C158 H15C 109.5
H15B C158 H15C 109.5
C155 C158 H15A 109.5
C155 C158 H15B 109.5
C155 C158 H15C 109.5
C171 C172 H172 119.6
C173 C172 C171 120.8(2)
C173 C172 H172 119.6
C17 C20 H20A 109.5
C17 C20 H20B 109.5
C17 C20 H20C 109.5
H20A C20 H20B 109.5
H20A C20 H20C 109.5
H20B C20 H20C 109.5
C143 C155 C156 108.53(17)
C143 C155 C1B 97.9(3)
C158 C155 C143 112.4(3)
C158 C155 C156 104.4(3)
C157 C155 C143 111.8(2)
C157 C155 C158 109.5(3)
C157 C155 C156 109.9(2)
C1A C155 C143 112.3(3)
C1A C155 C1B 97.3(6)
C1C C155 C143 113.6(8)
C1C C155 C1A 124.8(8)
C1C C155 C1B 105.0(7)
C63 C64 H64A 109.5
C63 C64 H64B 109.5
C63 C64 H64C 109.5
H64A C64 H64B 109.5
H64A C64 H64C 109.5
H64B C64 H64C 109.5
C29 C30 H30 120.1
C31 C30 C29 119.89(16)
C31 C30 H30 120.1
C176 C175 H175 119.8
C174 C175 C176 120.4(2)
C174 C175 H175 119.8
C34 C35 H35 119.7
C36 C35 C34 120.53(18)
C36 C35 H35 119.7
C17 C19 H19A 109.5
C17 C19 H19B 109.5
C17 C19 H19C 109.5
H19A C19 H19B 109.5
H19A C19 H19C 109.5
H19B C19 H19C 109.5
C109 C111 H11A 109.5
C109 C111 H11B 109.5
C109 C111 H11C 109.5
H11A C111 H11B 109.5
H11A C111 H11C 109.5
H11B C111 H11C 109.5
C175 C174 H174 120.0
C175 C174 C173 119.91(19)
C173 C174 H174 120.0
C172 C173 C174 119.8(2)
C172 C173 H173 120.1
C174 C173 H173 120.1
C109 C112 H11D 109.5
C109 C112 H11E 109.5
C109 C112 H11F 109.5
H11D C112 H11E 109.5
H11D C112 H11F 109.5
H11E C112 H11F 109.5
O8 C92 H92A 109.5
O8 C92 H92B 109.5
O8 C92 H92C 109.5
H92A C92 H92B 109.5
H92A C92 H92C 109.5
H92B C92 H92C 109.5
C155 C156 H15D 109.5
C155 C156 H15E 109.5
C155 C156 H15F 109.5
H15D C156 H15E 109.5
H15D C156 H15F 109.5
H15E C156 H15F 109.5
C155 C157 H15G 109.5
C155 C157 H15H 109.5
C155 C157 H15I 109.5
H15G C157 H15H 109.5
H15G C157 H15I 109.5
H15H C157 H15I 109.5
C109 C110 H11G 109.5
C109 C110 H11H 109.5
C109 C110 H11I 109.5
H11G C110 H11H 109.5
H11G C110 H11I 109.5
H11H C110 H11I 109.5
C24A O1A C45A 111.7(10)
C22A C21A C8 118.5(11)
C22A C21A C26A 118.4(12)
C26A C21A C8 120.1(13)
O1A C24A C25A 121.3(10)
C23A C24A O1A 115.6(10)
C23A C24A C25A 122.5(9)
C21A C22A H22A 119.9
C21A C22A C23A 120.2(11)
C23A C22A H22A 119.9
C24A C23A C22A 118.0(9)
C24A C23A H23A 121.0
C22A C23A H23A 121.0
C24A C25A H25A 121.2
C26A C25A C24A 117.6(9)
C26A C25A H25A 121.2
C21A C26A H26A 120.6
C25A C26A C21A 118.8(11)
C25A C26A H26A 120.6
O1A C45A H45D 109.5
O1A C45A H45E 109.5
O1A C45A H45F 109.5
H45D C45A H45E 109.5
H45D C45A H45F 109.5
H45E C45A H45F 109.5
C155 C1A H1AA 109.5
C155 C1A H1AB 109.5
C155 C1A H1AC 109.5
H1AA C1A H1AB 109.5
H1AA C1A H1AC 109.5
H1AB C1A H1AC 109.5
C155 C1B H1BA 109.5
C155 C1B H1BB 109.5
C155 C1B H1BC 109.5
H1BA C1B H1BB 109.5
H1BA C1B H1BC 109.5
H1BB C1B H1BC 109.5
C155 C1C H1CA 109.5
C155 C1C H1CB 109.5
C155 C1C H1CC 109.5
H1CA C1C H1CB 109.5
H1CA C1C H1CC 109.5
H1CB C1C H1CC 109.5

loop_
_geom_bond_atom_site_label_1
_geom_bond_atom_site_label_2
_geom_bond_distance
O4 C134 1.3729(19)
O4 C138 1.421(2)
O2 C42 1.3686(19)
O2 C46 1.423(2)
O6 C180 1.3756(19)
O6 C184 1.422(2)
O5 C162 1.368(2)
O5 C183 1.419(2)
O7 C70 1.3710(19)
O7 C91 1.423(2)
O3 C116 1.3675(19)
O3 C137 1.424(2)
O8 C88 1.366(2)
O8 C92 1.448(3)
O1 C24 1.359(3)
O1 C45 1.410(3)
C21 C22 1.363(8)
C21 C26 1.426(8)
C21 C8 1.490(5)
C24 C23 1.396(4)
C24 C25 1.382(4)
C22 H22 0.9500
C22 C23 1.379(3)
C23 H23 0.9500
C25 H25 0.9500
C25 C26 1.387(3)
C26 H26 0.9500
C45 H45A 0.9800
C45 H45B 0.9800
C45 H45C 0.9800
C1 C14 1.423(2)
C1 C2 1.430(2)
C1 C10 1.429(2)
C47 C60 1.428(2)
C47 C56 1.424(2)
C47 C48 1.430(2)
C60 C61 1.430(2)
C60 C59 1.418(2)
C14 C15 1.440(2)
C14 C13 1.413(2)
C55 H55 0.9500
C55 C56 1.440(2)
C55 C54 1.362(2)
C2 C7 1.424(2)
C2 C3 1.431(2)
C39 C16 1.495(2)
C39 C40 1.381(2)
C39 C44 1.396(2)
C15 H15 0.9500
C15 C16 1.362(2)
C67 C54 1.496(2)
C67 C72 1.382(2)
C67 C68 1.394(2)
C56 C57 1.413(2)
C10 C9 1.427(2)
C10 C11 1.413(2)
C54 C53 1.453(2)
C62 C61 1.365(2)
C62 C49 1.451(2)
C62 C85 1.491(2)
C50 H50 0.9500
C50 C51 1.392(2)
C50 C49 1.401(2)
C57 C58 1.395(2)
C57 C73 1.495(2)
C16 C3 1.454(2)
C48 C53 1.429(2)
C48 C49 1.422(2)
C61 H61 0.9500
C51 C52 1.396(2)
C51 C63 1.547(2)
C79 C59 1.495(2)
C79 C80 1.392(2)
C79 C84 1.393(2)
C9 H9 0.9500
C9 C8 1.362(2)
C8 C7 1.453(2)
C8 C21A 1.494(17)
C33 C13 1.495(2)
C33 C38 1.388(2)
C33 C34 1.387(2)
C13 C12 1.396(2)
C7 C6 1.405(2)
C58 H58 0.9500
C58 C59 1.389(2)
C94 C93 1.433(2)
C94 C95 1.424(2)
C94 C99 1.428(2)
C27 C11 1.494(2)
C27 C32 1.393(2)
C27 C28 1.395(2)
C4 H4 0.9500
C4 C5 1.397(2)
C4 C3 1.405(2)
C53 C52 1.404(2)
C73 C78 1.389(2)
C73 C74 1.389(2)
C5 C6 1.395(2)
C5 C17 1.548(2)
C93 C102 1.425(2)
C93 C106 1.425(2)
C177 C178 1.393(2)
C177 C182 1.395(2)
C177 C154 1.497(2)
C11 C12 1.390(2)
C52 H52 0.9500
C132 H132 0.9500
C132 C131 1.394(2)
C132 C133 1.386(2)
C104 H104 0.9500
C104 C105 1.400(2)
C104 C103 1.395(2)
C140 C139 1.434(2)
C140 C141 1.429(2)
C140 C145 1.422(2)
C40 H40 0.9500
C40 C41 1.396(2)
C12 H12 0.9500
C85 C86 1.378(2)
C85 C90 1.410(2)
C80 H80 0.9500
C80 C81 1.389(2)
C119 C103 1.497(2)
C119 C120 1.389(2)
C119 C124 1.390(2)
C44 H44 0.9500
C44 C43 1.384(2)
C125 C105 1.496(2)
C125 C126 1.396(2)
C125 C130 1.392(2)
C6 H6 0.9500
C95 C108 1.451(2)
C95 C96 1.404(2)
C105 C106 1.414(2)
C136 H136 0.9500
C136 C131 1.394(2)
C136 C135 1.397(2)
C113 C100 1.495(2)
C113 C118 1.398(2)
C113 C114 1.386(3)
C178 H178 0.9500
C178 C179 1.399(2)
C107 H107 0.9500
C107 C108 1.363(2)
C107 C106 1.440(2)
C97 C96 1.393(2)
C97 C98 1.389(2)
C97 C109 1.539(2)
C182 H182 0.9500
C182 C181 1.388(2)
C32 H32 0.9500
C32 C31 1.391(2)
C71 H71 0.9500
C71 C72 1.398(2)
C71 C70 1.379(2)
C159 C146 1.495(2)
C159 C164 1.384(3)
C159 C160 1.394(2)
C116 C117 1.385(3)
C116 C115 1.386(2)
C131 C108 1.494(2)
C146 C147 1.357(2)
C146 C145 1.450(2)
C103 C102 1.415(2)
C99 C100 1.451(2)
C99 C98 1.394(2)
C63 C65 1.531(2)
C63 C66 1.523(2)
C63 C64 1.535(2)
C72 H72 0.9500
C162 C163 1.386(2)
C162 C161 1.382(3)
C150 H150 0.9500
C150 C149 1.393(2)
C150 C151 1.404(2)
C17 C18 1.529(2)
C17 C20 1.524(3)
C17 C19 1.533(2)
C102 C101 1.438(2)
C68 H68 0.9500
C68 C69 1.385(2)
C100 C101 1.358(2)
C139 C148 1.421(2)
C139 C152 1.424(2)
C28 H28 0.9500
C28 C29 1.393(2)
C69 H69 0.9500
C69 C70 1.390(2)
C96 H96 0.9500
C165 C149 1.492(2)
C165 C166 1.394(2)
C165 C170 1.392(3)
C135 H135 0.9500
C135 C134 1.387(2)
C181 H181 0.9500
C181 C180 1.386(2)
C101 H101 0.9500
C149 C148 1.415(2)
C154 C141 1.450(2)
C154 C153 1.363(2)
C133 H133 0.9500
C133 C134 1.391(2)
C147 H147 0.9500
C147 C148 1.437(2)
C180 C179 1.390(2)
C141 C142 1.403(2)
C78 H78 0.9500
C78 C77 1.389(2)
C142 H142 0.9500
C142 C143 1.393(2)
C84 H84 0.9500
C84 C83 1.390(2)
C43 H43 0.9500
C43 C42 1.389(2)
C41 H41 0.9500
C41 C42 1.385(2)
C179 H179 0.9500
C153 H153 0.9500
C153 C152 1.440(2)
C38 H38 0.9500
C38 C37 1.390(2)
C151 C152 1.413(2)
C151 C171 1.496(2)
C143 C144 1.390(2)
C143 C155 1.538(2)
C74 H74 0.9500
C74 C75 1.388(2)
C98 H98 0.9500
C171 C176 1.389(3)
C171 C172 1.391(3)
C120 H120 0.9500
C120 C121 1.387(2)
C126 H126 0.9500
C126 C127 1.393(2)
C166 H166 0.9500
C166 C167 1.387(2)
C117 H117 0.9500
C117 C118 1.391(2)
C118 H118 0.9500
C145 C144 1.397(2)
C86 H86 0.9500
C86 C87 1.392(2)
C88 C89 1.409(3)
C88 C87 1.374(3)
C130 H130 0.9500
C130 C129 1.390(2)
C127 H127 0.9500
C127 C128 1.381(3)
C164 H164 0.9500
C164 C163 1.390(2)
C163 H163 0.9500
C37 H37 0.9500
C37 C36 1.370(3)
C34 H34 0.9500
C34 C35 1.390(3)
C89 H89 0.9500
C89 C90 1.384(2)
C114 H114 0.9500
C114 C115 1.391(2)
C115 H115 0.9500
C121 H121 0.9500
C121 C122 1.379(3)
C124 H124 0.9500
C124 C123 1.396(3)
C144 H144 0.9500
C90 H90 0.9500
C184 H18D 0.9800
C184 H18E 0.9800
C184 H18F 0.9800
C65 H65A 0.9800
C65 H65B 0.9800
C65 H65C 0.9800
C36 H36 0.9500
C36 C35 1.378(3)
C170 H170 0.9500
C170 C169 1.389(3)
C76 H76 0.9500
C76 C77 1.374(3)
C76 C75 1.384(3)
C161 H161 0.9500
C161 C160 1.389(2)
C109 C111 1.533(3)
C109 C112 1.527(3)
C109 C110 1.507(3)
C29 H29 0.9500
C29 C30 1.384(3)
C122 H122 0.9500
C122 C123 1.380(3)
C18 H18A 0.9800
C18 H18B 0.9800
C18 H18C 0.9800
C46 H46A 0.9800
C46 H46B 0.9800
C46 H46C 0.9800
C128 H128 0.9500
C128 C129 1.387(3)
C160 H160 0.9500
C77 H77 0.9500
C129 H129 0.9500
C167 H167 0.9500
C167 C168 1.375(3)
C138 H13A 0.9800
C138 H13B 0.9800
C138 H13C 0.9800
C91 H91A 0.9800
C91 H91B 0.9800
C91 H91C 0.9800
C81 H81 0.9500
C81 C82 1.377(3)
C31 H31 0.9500
C31 C30 1.380(3)
C75 H75 0.9500
C123 H123 0.9500
C176 H176 0.9500
C176 C175 1.394(3)
C83 H83 0.9500
C83 C82 1.381(3)
C87 H87 0.9500
C168 H168 0.9500
C168 C169 1.382(3)
C66 H66A 0.9800
C66 H66B 0.9800
C66 H66C 0.9800
C169 H169 0.9500
C183 H18G 0.9800
C183 H18H 0.9800
C183 H18I 0.9800
C82 H82 0.9500
C137 H13D 0.9800
C137 H13E 0.9800
C137 H13F 0.9800
C158 H15A 0.9800
C158 H15B 0.9800
C158 H15C 0.9800
C158 C155 1.538(4)
C172 H172 0.9500
C172 C173 1.388(3)
C20 H20A 0.9800
C20 H20B 0.9800
C20 H20C 0.9800
C155 C156 1.590(3)
C155 C157 1.474(4)
C155 C1A 1.482(7)
C155 C1B 1.647(8)
C155 C1C 1.481(9)
C64 H64A 0.9800
C64 H64B 0.9800
C64 H64C 0.9800
C30 H30 0.9500
C175 H175 0.9500
C175 C174 1.374(3)
C35 H35 0.9500
C19 H19A 0.9800
C19 H19B 0.9800
C19 H19C 0.9800
C111 H11A 0.9800
C111 H11B 0.9800
C111 H11C 0.9800
C174 H174 0.9500
C174 C173 1.390(4)
C173 H173 0.9500
C112 H11D 0.9800
C112 H11E 0.9800
C112 H11F 0.9800
C92 H92A 0.9800
C92 H92B 0.9800
C92 H92C 0.9800
C156 H15D 0.9800
C156 H15E 0.9800
C156 H15F 0.9800
C157 H15G 0.9800
C157 H15H 0.9800
C157 H15I 0.9800
C110 H11G 0.9800
C110 H11H 0.9800
C110 H11I 0.9800
O1A C24A 1.389(11)
O1A C45A 1.421(13)
C21A C22A 1.363(14)
C21A C26A 1.444(17)
C24A C23A 1.371(13)
C24A C25A 1.412(13)
C22A H22A 0.9500
C22A C23A 1.394(11)
C23A H23A 0.9500
C25A H25A 0.9500
C25A C26A 1.373(10)
C26A H26A 0.9500
C45A H45D 0.9800
C45A H45E 0.9800
C45A H45F 0.9800
C1A H1AA 0.9800
C1A H1AB 0.9800
C1A H1AC 0.9800
C1B H1BA 0.9800
C1B H1BB 0.9800
C1B H1BC 0.9800
C1C H1CA 0.9800
C1C H1CB 0.9800
C1C H1CC 0.9800

loop_
_geom_torsion_atom_site_label_1
_geom_torsion_atom_site_label_2
_geom_torsion_atom_site_label_3
_geom_torsion_atom_site_label_4
_geom_torsion
O6 C180 C179 C178 -178.03(14)
O5 C162 C163 C164 -177.33(17)
O5 C162 C161 C160 176.88(16)
O3 C116 C117 C118 -177.85(15)
O3 C116 C115 C114 178.57(16)
O8 C88 C89 C90 177.17(16)
O8 C88 C87 C86 -177.05(16)
O1 C24 C23 C22 -179.5(2)
O1 C24 C25 C26 179.8(2)
C21 C22 C23 C24 0.5(5)
C21 C8 C7 C2 175.1(3)
C21 C8 C7 C6 -6.5(3)
C24 C25 C26 C21 -1.0(5)
C22 C21 C26 C25 2.1(7)
C22 C21 C8 C9 125.3(6)
C22 C21 C8 C7 -53.6(6)
C23 C24 C25 C26 -0.4(4)
C25 C24 C23 C22 0.7(4)
C26 C21 C22 C23 -1.9(7)
C26 C21 C8 C9 -47.8(5)
C26 C21 C8 C7 133.2(5)
C45 O1 C24 C23 -171.8(3)
C45 O1 C24 C25 8.0(4)
C1 C14 C15 C16 -0.7(2)
C1 C14 C13 C33 -177.21(14)
C1 C14 C13 C12 2.1(2)
C1 C2 C7 C8 2.7(2)
C1 C2 C7 C6 -175.71(14)
C1 C2 C3 C16 -2.7(2)
C1 C2 C3 C4 174.94(14)
C1 C10 C9 C8 3.3(2)
C1 C10 C11 C27 -178.11(14)
C1 C10 C11 C12 2.2(2)
C47 C60 C61 C62 -4.1(2)
C47 C60 C59 C79 177.75(14)
C47 C60 C59 C58 -2.8(2)
C47 C56 C57 C58 -2.2(2)
C47 C56 C57 C73 177.18(14)
C47 C48 C53 C54 1.7(2)
C47 C48 C53 C52 -176.54(14)
C47 C48 C49 C62 -2.1(2)
C47 C48 C49 C50 179.05(14)
C60 C47 C56 C55 179.34(13)
C60 C47 C56 C57 -0.6(2)
C60 C47 C48 C53 179.77(13)
C60 C47 C48 C49 -0.3(2)
C14 C1 C2 C7 -179.32(14)
C14 C1 C2 C3 2.0(2)
C14 C1 C10 C9 176.36(14)
C14 C1 C10 C11 -1.9(2)
C14 C15 C16 C39 -179.59(14)
C14 C15 C16 C3 -0.1(2)
C14 C13 C12 C11 -1.8(2)
C55 C56 C57 C58 177.94(14)
C55 C56 C57 C73 -2.7(2)
C55 C54 C53 C48 -2.5(2)
C55 C54 C53 C52 175.72(15)
C2 C1 C14 C15 -0.3(2)
C2 C1 C14 C13 -179.66(13)
C2 C1 C10 C9 -4.3(2)
C2 C1 C10 C11 177.47(14)
C2 C7 C6 C5 0.1(2)
C39 C16 C3 C2 -178.75(13)
C39 C16 C3 C4 3.7(2)
C39 C40 C41 C42 0.9(2)
C39 C44 C43 C42 1.6(2)
C15 C14 C13 C33 3.5(2)
C15 C14 C13 C12 -177.19(14)
C15 C16 C3 C2 1.8(2)
C15 C16 C3 C4 -175.78(15)
C67 C54 C53 C48 176.60(13)
C67 C54 C53 C52 -5.2(2)
C67 C68 C69 C70 -1.6(2)
C56 C47 C60 C61 -176.75(14)
C56 C47 C60 C59 3.0(2)
C56 C47 C48 C53 -0.1(2)
C56 C47 C48 C49 179.77(14)
C56 C55 C54 C67 -177.42(14)
C56 C55 C54 C53 1.7(2)
C56 C57 C58 C59 2.5(2)
C56 C57 C73 C78 121.63(18)
C56 C57 C73 C74 -62.5(2)
C10 C1 C14 C15 179.03(13)
C10 C1 C14 C13 -0.3(2)
C10 C1 C2 C7 1.4(2)
C10 C1 C2 C3 -177.34(13)
C10 C9 C8 C21 -178.1(3)
C10 C9 C8 C7 0.9(2)
C10 C9 C8 C21A 173.8(7)
C10 C11 C12 C13 -0.4(2)
C54 C55 C56 C47 0.0(2)
C54 C55 C56 C57 179.88(15)
C54 C67 C72 C71 -178.71(14)
C54 C67 C68 C69 -179.81(14)
C54 C53 C52 C51 179.54(14)
C62 C85 C86 C87 175.59(16)
C62 C85 C90 C89 -175.64(15)
C50 C51 C52 C53 -1.7(2)
C50 C51 C63 C65 147.39(16)
C50 C51 C63 C66 -92.84(18)
C50 C51 C63 C64 27.5(2)
C57 C58 C59 C60 0.0(2)
C57 C58 C59 C79 179.52(14)
C57 C73 C78 C77 175.32(15)
C57 C73 C74 C75 -175.70(16)
C16 C39 C40 C41 178.25(14)
C16 C39 C44 C43 -179.51(14)
C48 C47 C60 C61 3.4(2)
C48 C47 C60 C59 -176.85(14)
C48 C47 C56 C55 -0.8(2)
C48 C47 C56 C57 179.33(14)
C48 C53 C52 C51 -2.3(2)
C61 C60 C59 C79 -2.5(2)
C61 C60 C59 C58 177.00(14)
C61 C62 C49 C50 -179.67(15)
C61 C62 C49 C48 1.5(2)
C61 C62 C85 C86 -62.4(2)
C61 C62 C85 C90 116.70(18)
C51 C50 C49 C62 178.25(14)
C51 C50 C49 C48 -3.0(2)
C79 C80 C81 C82 -1.0(3)
C79 C84 C83 C82 -0.2(3)
C9 C10 C11 C27 3.7(2)
C9 C10 C11 C12 -175.91(14)
C9 C8 C7 C2 -3.9(2)
C9 C8 C7 C6 174.55(15)
C9 C8 C21A C22A 81(3)
C9 C8 C21A C26A -118(2)
C8 C21 C22 C23 -175.0(4)
C8 C21 C26 C25 175.8(3)
C8 C7 C6 C5 -178.26(14)
C8 C21A C22A C23A -177.4(16)
C8 C21A C26A C25A 178.5(16)
C33 C13 C12 C11 177.59(14)
C33 C38 C37 C36 1.6(3)
C33 C34 C35 C36 2.7(3)
C13 C14 C15 C16 178.68(15)
C13 C33 C38 C37 -174.36(16)
C13 C33 C34 C35 172.23(18)
C7 C2 C3 C16 178.58(13)
C7 C2 C3 C4 -3.8(2)
C7 C8 C21A C22A -106(2)
C7 C8 C21A C26A 54(2)
C58 C57 C73 C78 -59.0(2)
C58 C57 C73 C74 116.83(18)
C94 C93 C102 C103 179.35(15)
C94 C93 C102 C101 -2.3(2)
C94 C93 C106 C105 179.99(14)
C94 C93 C106 C107 2.3(2)
C94 C95 C108 C107 3.5(2)
C94 C95 C108 C131 -176.16(14)
C94 C95 C96 C97 1.7(2)
C94 C99 C100 C113 178.24(15)
C94 C99 C100 C101 -2.8(2)
C94 C99 C98 C97 -1.0(3)
C27 C11 C12 C13 179.91(14)
C27 C32 C31 C30 1.6(3)
C27 C28 C29 C30 1.4(3)
C4 C5 C6 C7 -2.4(2)
C4 C5 C17 C18 37.1(2)
C4 C5 C17 C20 -82.11(19)
C4 C5 C17 C19 157.20(17)
C53 C48 C49 C62 177.75(13)
C53 C48 C49 C50 -1.1(2)
C73 C57 C58 C59 -176.91(14)
C73 C78 C77 C76 0.1(3)
C73 C74 C75 C76 0.7(3)
C5 C4 C3 C2 1.5(2)
C5 C4 C3 C16 179.02(15)
C49 C62 C61 C60 1.6(2)
C49 C62 C85 C86 119.23(17)
C49 C62 C85 C90 -61.7(2)
C49 C50 C51 C52 4.3(2)
C49 C50 C51 C63 -177.50(14)
C49 C48 C53 C54 -178.15(13)
C49 C48 C53 C52 3.6(2)
C93 C94 C95 C108 -3.5(2)
C93 C94 C95 C96 176.13(15)
C93 C94 C99 C100 2.3(2)
C93 C94 C99 C98 -176.42(15)
C93 C102 C101 C100 1.7(3)
C177 C178 C179 C180 -1.6(2)
C177 C182 C181 C180 -0.8(3)
C177 C154 C141 C140 176.99(15)
C177 C154 C141 C142 -3.8(3)
C177 C154 C153 C152 -179.82(15)
C11 C10 C9 C8 -178.57(15)
C11 C27 C32 C31 -179.50(15)
C11 C27 C28 C29 177.97(14)
C52 C51 C63 C65 -34.5(2)
C52 C51 C63 C66 85.27(19)
C52 C51 C63 C64 -154.36(16)
C132 C131 C108 C95 -122.41(17)
C132 C131 C108 C107 57.9(2)
C132 C133 C134 O4 -179.24(14)
C132 C133 C134 C135 0.1(2)
C104 C105 C106 C93 -0.3(2)
C104 C105 C106 C107 177.25(15)
C104 C103 C102 C93 1.6(2)
C104 C103 C102 C101 -176.70(15)
C140 C139 C148 C149 -178.79(15)
C140 C139 C148 C147 2.8(2)
C140 C139 C152 C153 -1.9(2)
C140 C139 C152 C151 -179.54(15)
C140 C141 C142 C143 -2.5(3)
C140 C145 C144 C143 1.6(3)
C40 C39 C16 C15 61.6(2)
C40 C39 C16 C3 -117.88(17)
C40 C39 C44 C43 1.2(2)
C40 C41 C42 O2 -178.67(14)
C40 C41 C42 C43 1.9(2)
C59 C60 C61 C62 176.13(15)
C59 C79 C80 C81 -179.62(15)
C59 C79 C84 C83 -179.79(15)
C85 C62 C61 C60 -176.78(14)
C85 C62 C49 C50 -1.3(2)
C85 C62 C49 C48 179.91(14)
C85 C86 C87 C88 -0.3(3)
C3 C2 C7 C8 -178.53(13)
C3 C2 C7 C6 3.0(2)
C3 C4 C5 C6 1.6(2)
C3 C4 C5 C17 -179.29(15)
C80 C79 C59 C60 123.25(17)
C80 C79 C59 C58 -56.2(2)
C80 C79 C84 C83 -1.6(2)
C80 C81 C82 C83 -0.8(3)
C119 C103 C102 C93 -173.79(14)
C119 C103 C102 C101 7.9(3)
C119 C120 C121 C122 1.0(3)
C119 C124 C123 C122 1.5(3)
C44 C39 C16 C15 -117.67(17)
C44 C39 C16 C3 62.8(2)
C44 C39 C40 C41 -2.4(2)
C44 C43 C42 O2 177.39(14)
C44 C43 C42 C41 -3.2(2)
C125 C105 C106 C93 176.47(15)
C125 C105 C106 C107 -6.0(3)
C125 C126 C127 C128 0.4(3)
C125 C130 C129 C128 -0.3(3)
C6 C5 C17 C18 -143.79(16)
C6 C5 C17 C20 96.96(18)
C6 C5 C17 C19 -23.7(2)
C95 C94 C93 C102 -178.04(14)
C95 C94 C93 C106 0.6(2)
C95 C94 C99 C100 -179.36(14)
C95 C94 C99 C98 1.9(2)
C105 C104 C103 C119 172.19(15)
C105 C104 C103 C102 -3.4(3)
C105 C125 C126 C127 -174.44(15)
C105 C125 C130 C129 174.46(16)
C136 C131 C108 C95 59.2(2)
C136 C131 C108 C107 -120.45(17)
C136 C135 C134 O4 178.16(14)
C136 C135 C134 C133 -1.1(2)
C113 C100 C101 C102 179.77(15)
C113 C114 C115 C116 -0.2(3)
C178 C177 C182 C181 0.9(2)
C178 C177 C154 C141 -58.3(2)
C178 C177 C154 C153 121.88(18)
C182 C177 C178 C179 0.4(2)
C182 C177 C154 C141 122.88(17)
C182 C177 C154 C153 -56.9(2)
C182 C181 C180 O6 179.24(14)
C182 C181 C180 C179 -0.5(2)
C32 C27 C11 C10 -119.98(17)
C32 C27 C11 C12 59.7(2)
C32 C27 C28 C29 -0.3(2)
C32 C31 C30 C29 -0.5(3)
C159 C146 C147 C148 -178.83(16)
C159 C146 C145 C140 -178.92(15)
C159 C146 C145 C144 2.3(3)
C159 C164 C163 C162 -0.1(3)
C116 C117 C118 C113 -1.4(3)
C131 C132 C133 C134 1.1(2)
C131 C136 C135 C134 1.0(2)
C146 C159 C164 C163 178.53(17)
C146 C159 C160 C161 -179.04(16)
C146 C147 C148 C139 -1.9(3)
C146 C147 C148 C149 179.76(17)
C146 C145 C144 C143 -179.64(16)
C103 C104 C105 C125 -174.23(15)
C103 C104 C105 C106 2.7(3)
C103 C119 C120 C121 176.67(15)
C103 C119 C124 C123 -177.82(16)
C103 C102 C101 C100 -179.95(16)
C99 C94 C93 C102 0.3(2)
C99 C94 C93 C106 178.96(15)
C99 C94 C95 C108 178.10(14)
C99 C94 C95 C96 -2.2(2)
C99 C100 C101 C102 0.9(3)
C63 C51 C52 C53 -179.81(14)
C72 C67 C54 C55 -67.2(2)
C72 C67 C54 C53 113.72(17)
C72 C67 C68 C69 -0.5(2)
C72 C71 C70 O7 179.97(14)
C72 C71 C70 C69 -0.9(2)
C162 C161 C160 C159 1.1(3)
C150 C149 C148 C139 -2.6(3)
C150 C149 C148 C147 175.69(16)
C150 C151 C152 C139 -0.7(3)
C150 C151 C152 C153 -178.24(16)
C150 C151 C171 C176 -117.8(2)
C150 C151 C171 C172 56.4(2)
C17 C5 C6 C7 178.45(14)
C102 C93 C106 C105 -1.4(2)
C102 C93 C106 C107 -179.01(14)
C108 C95 C96 C97 -178.66(15)
C108 C107 C106 C93 -2.4(2)
C108 C107 C106 C105 179.98(16)
C68 C67 C54 C55 112.07(17)
C68 C67 C54 C53 -67.0(2)
C68 C67 C72 C71 2.0(2)
C68 C69 C70 O7 -178.44(14)
C68 C69 C70 C71 2.3(2)
C100 C113 C118 C117 -179.26(15)
C100 C113 C114 C115 -179.94(16)
C100 C99 C98 C97 -179.70(16)
C139 C140 C141 C154 3.5(2)
C139 C140 C141 C142 -175.76(15)
C139 C140 C145 C146 -2.7(2)
C139 C140 C145 C144 176.17(16)
C28 C27 C11 C10 61.7(2)
C28 C27 C11 C12 -118.60(17)
C28 C27 C32 C31 -1.2(2)
C28 C29 C30 C31 -1.0(3)
C96 C95 C108 C107 -176.17(15)
C96 C95 C108 C131 4.2(2)
C96 C97 C98 C99 0.4(3)
C96 C97 C109 C111 -151.54(18)
C96 C97 C109 C112 90.0(2)
C96 C97 C109 C110 -29.8(3)
C165 C149 C148 C139 173.55(16)
C165 C149 C148 C147 -8.1(3)
C165 C166 C167 C168 -0.2(3)
C165 C170 C169 C168 -1.1(3)
C135 C136 C131 C132 0.1(2)
C135 C136 C131 C108 178.58(15)
C181 C180 C179 C178 1.6(2)
C149 C150 C151 C152 -2.3(3)
C149 C150 C151 C171 175.73(17)
C149 C165 C166 C167 -177.65(15)
C149 C165 C170 C169 178.28(17)
C154 C177 C178 C179 -178.47(15)
C154 C177 C182 C181 179.71(15)
C154 C141 C142 C143 178.32(16)
C154 C153 C152 C139 2.2(3)
C154 C153 C152 C151 179.76(17)
C133 C132 C131 C136 -1.2(2)
C133 C132 C131 C108 -179.63(14)
C106 C93 C102 C103 0.7(2)
C106 C93 C102 C101 179.08(15)
C106 C107 C108 C95 -0.5(2)
C106 C107 C108 C131 179.16(14)
C147 C146 C145 C140 3.6(2)
C147 C146 C145 C144 -175.20(17)
C141 C140 C139 C148 177.65(15)
C141 C140 C139 C152 -0.9(2)
C141 C140 C145 C146 179.10(15)
C141 C140 C145 C144 -2.1(2)
C141 C154 C153 C152 0.4(3)
C141 C142 C143 C144 1.9(3)
C141 C142 C143 C155 -178.58(17)
C78 C73 C74 C75 0.2(3)
C70 C71 C72 C67 -1.3(2)
C142 C143 C144 C145 -1.4(3)
C142 C143 C155 C158 167.5(3)
C142 C143 C155 C156 52.6(3)
C142 C143 C155 C157 -68.8(3)
C142 C143 C155 C1A 5.3(6)
C142 C143 C155 C1B -96.0(4)
C142 C143 C155 C1C 153.8(7)
C84 C79 C59 C60 -58.5(2)
C84 C79 C59 C58 121.99(17)
C84 C79 C80 C81 2.1(2)
C84 C83 C82 C81 1.4(3)
C148 C139 C152 C153 179.56(15)
C148 C139 C152 C151 1.9(3)
C153 C154 C141 C140 -3.2(2)
C153 C154 C141 C142 175.97(16)
C38 C33 C13 C14 -115.87(18)
C38 C33 C13 C12 64.8(2)
C38 C33 C34 C35 -0.7(3)
C38 C37 C36 C35 0.3(3)
C151 C150 C149 C165 -172.33(16)
C151 C150 C149 C148 4.0(3)
C151 C171 C176 C175 175.50(17)
C151 C171 C172 C173 -175.82(19)
C152 C139 C148 C149 -0.2(3)
C152 C139 C148 C147 -178.63(15)
C152 C151 C171 C176 60.2(2)
C152 C151 C171 C172 -125.7(2)
C74 C73 C78 C77 -0.6(2)
C98 C97 C96 C95 -0.7(3)
C98 C97 C109 C111 30.0(2)
C98 C97 C109 C112 -88.4(2)
C98 C97 C109 C110 151.8(3)
C98 C99 C100 C113 -3.1(2)
C98 C99 C100 C101 175.82(16)
C171 C151 C152 C139 -178.59(16)
C171 C151 C152 C153 3.9(3)
C171 C176 C175 C174 -0.4(3)
C171 C172 C173 C174 0.9(3)
C120 C119 C103 C104 -120.77(17)
C120 C119 C103 C102 54.7(2)
C120 C119 C124 C123 -1.3(3)
C120 C121 C122 C123 -0.8(3)
C126 C125 C105 C104 120.91(18)
C126 C125 C105 C106 -55.9(2)
C126 C125 C130 C129 0.3(3)
C126 C127 C128 C129 -0.4(3)
C166 C165 C149 C150 123.23(18)
C166 C165 C149 C148 -53.0(2)
C166 C165 C170 C169 0.9(3)
C166 C167 C168 C169 0.1(3)
C117 C116 C115 C114 -0.7(3)
C118 C113 C100 C99 -65.4(2)
C118 C113 C100 C101 115.72(19)
C118 C113 C114 C115 0.3(3)
C145 C140 C139 C148 -0.6(2)
C145 C140 C139 C152 -179.14(15)
C145 C140 C141 C154 -178.28(15)
C145 C140 C141 C142 2.5(2)
C145 C146 C147 C148 -1.4(3)
C86 C85 C90 C89 3.5(2)
C88 C89 C90 C85 0.3(3)
C130 C125 C105 C104 -53.2(2)
C130 C125 C105 C106 130.05(18)
C130 C125 C126 C127 -0.3(2)
C127 C128 C129 C130 0.4(3)
C164 C159 C146 C147 59.7(2)
C164 C159 C146 C145 -117.72(19)
C164 C159 C160 C161 0.7(3)
C163 C162 C161 C160 -2.5(3)
C37 C36 C35 C34 -2.5(3)
C34 C33 C13 C14 71.4(2)
C34 C33 C13 C12 -107.96(19)
C34 C33 C38 C37 -1.4(3)
C89 C88 C87 C86 4.3(3)
C114 C113 C100 C99 114.90(18)
C114 C113 C100 C101 -64.0(2)
C114 C113 C118 C117 0.5(2)
C115 C116 C117 C118 1.4(3)
C121 C122 C123 C124 -0.4(3)
C124 C119 C103 C104 55.7(2)
C124 C119 C103 C102 -128.90(18)
C124 C119 C120 C121 0.1(2)
C144 C143 C155 C158 -13.0(3)
C144 C143 C155 C156 -128.0(2)
C144 C143 C155 C157 110.6(3)
C144 C143 C155 C1A -175.3(5)
C144 C143 C155 C1B 83.5(4)
C144 C143 C155 C1C -26.7(7)
C90 C85 C86 C87 -3.5(3)
C184 O6 C180 C181 165.38(15)
C184 O6 C180 C179 -14.9(2)
C170 C165 C149 C150 -54.1(2)
C170 C165 C149 C148 129.76(19)
C170 C165 C166 C167 -0.3(2)
C161 C162 C163 C164 2.0(3)
C109 C97 C96 C95 -179.20(16)
C109 C97 C98 C99 178.88(16)
C46 O2 C42 C43 -161.77(15)
C46 O2 C42 C41 18.8(2)
C160 C159 C146 C147 -120.5(2)
C160 C159 C146 C145 62.1(2)
C160 C159 C164 C163 -1.2(3)
C77 C76 C75 C74 -1.2(3)
C167 C168 C169 C170 0.6(3)
C138 O4 C134 C135 12.9(2)
C138 O4 C134 C133 -167.79(15)
C91 O7 C70 C71 -16.4(2)
C91 O7 C70 C69 164.41(15)
C75 C76 C77 C78 0.8(3)
C176 C171 C172 C173 -1.5(3)
C176 C175 C174 C173 -0.2(3)
C87 C88 C89 C90 -4.3(3)
C183 O5 C162 C163 16.1(2)
C183 O5 C162 C161 -163.26(16)
C137 O3 C116 C117 165.63(16)
C137 O3 C116 C115 -13.6(2)
C172 C171 C176 C175 1.3(3)
C155 C143 C144 C145 179.08(17)
C175 C174 C173 C172 0.0(4)
C92 O8 C88 C89 -14.4(3)
C92 O8 C88 C87 167.01(19)
O1A C24A C23A C22A 179.2(11)
O1A C24A C25A C26A -179.3(12)
C21A C8 C7 C2 -176.6(7)
C21A C8 C7 C6 1.9(8)
C21A C22A C23A C24A -7(2)
C24A C25A C26A C21A 5(2)
C22A C21A C26A C25A -21(3)
C23A C24A C25A C26A 11(2)
C25A C24A C23A C22A -10(2)
C26A C21A C22A C23A 22(3)
C45A O1A C24A C23A -169.9(13)
C45A O1A C24A C25A 19(2)
